data_7201093
loop_
_publ_author_name
'Halder, Partha'
'Chakraborty, Biswarup'
'Banerjee, Priya Ranjan'
'Zangrando, Ennio'
'Paine, Tapan Kanti'

_publ_section_title
;
 Role of \a-hydroxycarboxylic acids in the construction of
 supramolecular assemblies of nickel(ii) complexes with nitrogen donor
 coligands
;
_journal_issue 12
_journal_name_full CrystEngComm
_journal_page_first 2650
_journal_paper_doi 10.1039/b904939h
_journal_volume 11
_journal_year 2009
_chemical_formula_moiety '4(C29 H31 N4 Ni O3 1+), 4(B C24 H20 1-), 0.5(C H2 Cl2)'
_chemical_formula_sum 'C53.13 H51.25 B Cl0.25 N4 Ni O3'
_chemical_formula_weight 872.11
_chemical_name_systematic
;
?
;
_space_group_IT_number 2
_symmetry_cell_setting triclinic
_symmetry_space_group_name_Hall '-P 1'
_symmetry_space_group_name_H-M 'P -1'
_atom_sites_solution_hydrogens geom
_atom_sites_solution_primary direct
_atom_sites_solution_secondary difmap
_audit_creation_method SHELXL-97
_cell_angle_alpha 103.07(2)
_cell_angle_beta 95.62(2)
_cell_angle_gamma 107.28(2)
_cell_formula_units_Z 8
_cell_length_a 18.582(2)
_cell_length_b 20.431(3)
_cell_length_c 25.719(3)
_cell_measurement_temperature 120(2)
_cell_volume 8938(3)
_computing_cell_refinement 'Bruker Apex II'
_computing_data_collection 'APEX2 v2.1-0 (Bruker AXS)'
_computing_data_reduction 'Bruker Apex II'
_computing_molecular_graphics 'Ortep3/windows (Farrugia,1997)'
_computing_publication_material 'Wingx 1.80.05 (Farrugia, 1999)'
_computing_structure_refinement 'SHELX97 (Sheldrick, 1998)'
_computing_structure_solution 'SHELX97 (Sheldrick, 1998)'
_diffrn_ambient_temperature 120(2)
_diffrn_measured_fraction_theta_full 0.995
_diffrn_measured_fraction_theta_max 0.995
_diffrn_measurement_device_type 'Bruker Apex II CCD'
_diffrn_measurement_method 'w/ and f/ scan'
_diffrn_radiation_monochromator graphite
_diffrn_radiation_source 'fine-focus sealed tube'
_diffrn_radiation_type MoK\a
_diffrn_radiation_wavelength 0.71073
_diffrn_reflns_av_R_equivalents 0.0640
_diffrn_reflns_av_sigmaI/netI 0.0747
_diffrn_reflns_limit_h_max 20
_diffrn_reflns_limit_h_min -20
_diffrn_reflns_limit_k_max 21
_diffrn_reflns_limit_k_min -22
_diffrn_reflns_limit_l_max 28
_diffrn_reflns_limit_l_min -28
_diffrn_reflns_number 71126
_diffrn_reflns_theta_full 22.97
_diffrn_reflns_theta_max 22.97
_diffrn_reflns_theta_min 0.83
_exptl_absorpt_coefficient_mu 0.498
_exptl_absorpt_correction_T_max 0.8670
_exptl_absorpt_correction_T_min 0.7536
_exptl_absorpt_correction_type multi-scan
_exptl_absorpt_process_details
;
Bruker (2000) SADABS
;
_exptl_crystal_colour Blue
_exptl_crystal_density_diffrn 1.296
_exptl_crystal_density_method 'not measured'
_exptl_crystal_description Block
_exptl_crystal_F_000 3674
_exptl_crystal_size_max 0.45
_exptl_crystal_size_mid 0.40
_exptl_crystal_size_min 0.30
_refine_diff_density_max 1.159
_refine_diff_density_min -1.698
_refine_diff_density_rms 0.065
_refine_ls_extinction_method none
_refine_ls_goodness_of_fit_ref 1.026
_refine_ls_hydrogen_treatment mixed
_refine_ls_matrix_type full
_refine_ls_number_parameters 2275
_refine_ls_number_reflns 24697
_refine_ls_number_restraints 1
_refine_ls_restrained_S_all 1.027
_refine_ls_R_factor_all 0.0859
_refine_ls_R_factor_gt 0.0520
_refine_ls_shift/su_max 0.011
_refine_ls_shift/su_mean 0.000
_refine_ls_structure_factor_coef Fsqd
_refine_ls_weighting_details 'calc w=1/[\s^2^(Fo^2^)+(0.0560P)^2^+6.6477P] where P=(Fo^2^+2Fc^2^)/3'
_refine_ls_weighting_scheme calc
_refine_ls_wR_factor_gt 0.1193
_refine_ls_wR_factor_ref 0.1368
_reflns_number_gt 16896
_reflns_number_total 24697
_reflns_threshold_expression >2\s(I)
_cod_data_source_file b904939h.txt
_cod_data_source_block ph156
_cod_original_cell_volume 8937.4(19)
_cod_database_code 7201093

loop_
_symmetry_equiv_pos_as_xyz
'x, y, z'
'-x, -y, -z'

loop_
_atom_site_label
_atom_site_type_symbol
_atom_site_fract_x
_atom_site_fract_y
_atom_site_fract_z
_atom_site_U_iso_or_equiv
_atom_site_adp_type
_atom_site_occupancy
_atom_site_symmetry_multiplicity
_atom_site_calc_flag
_atom_site_refinement_flags
_atom_site_disorder_assembly
_atom_site_disorder_group
Ni1 Ni 0.66242(3) 0.83938(3) 0.32967(2) 0.02295(14) Uani 1 1 d . . .
O1 O 0.74938(15) 0.92227(14) 0.31350(11) 0.0233(7) Uani 1 1 d . . .
H1 H 0.734(2) 0.946(2) 0.2947(16) 0.028 Uiso 1 1 d . . .
O2 O 0.70642(14) 0.78394(14) 0.27352(10) 0.0236(6) Uani 1 1 d . . .
O3 O 0.80198(15) 0.78932(14) 0.22693(11) 0.0298(7) Uani 1 1 d . . .
N1 N 0.73907(19) 0.84304(18) 0.39928(13) 0.0277(8) Uani 1 1 d . . .
N2 N 0.6379(2) 0.91210(18) 0.38905(14) 0.0332(9) Uani 1 1 d . . .
N3 N 0.5761(2) 0.8619(2) 0.27937(15) 0.0335(9) Uani 1 1 d . . .
N4 N 0.56383(18) 0.76457(18) 0.34582(13) 0.0252(8) Uani 1 1 d . . .
C1 C 0.7775(2) 0.7982(2) 0.40775(18) 0.0326(11) Uani 1 1 d . . .
C2 C 0.8310(3) 0.8152(3) 0.4545(2) 0.0486(14) Uani 1 1 d . . .
H2 H 0.8584 0.7837 0.4589 0.058 Uiso 1 1 calc R . .
C3 C 0.8444(3) 0.8755(3) 0.4932(2) 0.0640(18) Uani 1 1 d . . .
H3 H 0.8813 0.8872 0.5251 0.077 Uiso 1 1 calc R . .
C4 C 0.8039(3) 0.9204(3) 0.4863(2) 0.0574(16) Uani 1 1 d . . .
H4 H 0.8111 0.9627 0.5139 0.069 Uiso 1 1 calc R . .
C5 C 0.7522(3) 0.9030(2) 0.43839(18) 0.0367(12) Uani 1 1 d . . .
C6 C 0.5556(3) 0.9147(3) 0.3103(2) 0.0404(13) Uani 1 1 d . . .
C7 C 0.4912(3) 0.9288(3) 0.2949(3) 0.0636(17) Uani 1 1 d . . .
H7 H 0.4787 0.9662 0.3173 0.076 Uiso 1 1 calc R . .
C8 C 0.4450(4) 0.8891(4) 0.2474(3) 0.083(2) Uani 1 1 d . . .
H8 H 0.3990 0.8976 0.2367 0.099 Uiso 1 1 calc R . .
C9 C 0.4644(3) 0.8364(3) 0.2144(2) 0.0592(17) Uani 1 1 d . . .
H9 H 0.4323 0.8088 0.1807 0.071 Uiso 1 1 calc R . .
C10 C 0.5324(3) 0.8237(3) 0.2310(2) 0.0390(12) Uani 1 1 d . . .
C11 C 0.5236(2) 0.6968(2) 0.31825(17) 0.0306(11) Uani 1 1 d . . .
C12 C 0.4478(2) 0.6653(3) 0.32345(18) 0.0366(12) Uani 1 1 d . . .
H12 H 0.4200 0.6177 0.3033 0.044 Uiso 1 1 calc R . .
C13 C 0.4137(3) 0.7037(3) 0.3579(2) 0.0457(14) Uani 1 1 d . . .
H13 H 0.3620 0.6831 0.3614 0.055 Uiso 1 1 calc R . .
C14 C 0.4556(3) 0.7724(3) 0.3872(2) 0.0421(13) Uani 1 1 d . . .
H14 H 0.4333 0.7997 0.4114 0.051 Uiso 1 1 calc R . .
C15 C 0.5298(2) 0.8005(2) 0.38076(17) 0.0313(11) Uani 1 1 d . . .
C16 C 0.7104(3) 0.9523(2) 0.42759(18) 0.0415(13) Uani 1 1 d . . .
H16A H 0.6994 0.9773 0.4620 0.050 Uiso 1 1 calc R . .
H16B H 0.7430 0.9885 0.4123 0.050 Uiso 1 1 calc R . .
C17 C 0.6100(3) 0.9580(2) 0.36211(19) 0.0394(12) Uani 1 1 d . . .
H17A H 0.6538 0.9934 0.3541 0.047 Uiso 1 1 calc R . .
H17B H 0.5837 0.9840 0.3865 0.047 Uiso 1 1 calc R . .
C18 C 0.5799(3) 0.8723(2) 0.41644(18) 0.0375(12) Uani 1 1 d . . .
H18A H 0.5472 0.9011 0.4285 0.045 Uiso 1 1 calc R . .
H18B H 0.6066 0.8657 0.4491 0.045 Uiso 1 1 calc R . .
C19 C 0.7607(3) 0.7288(2) 0.36583(19) 0.0437(13) Uani 1 1 d . . .
H19A H 0.7066 0.7114 0.3486 0.066 Uiso 1 1 calc R . .
H19B H 0.7715 0.6939 0.3832 0.066 Uiso 1 1 calc R . .
H19C H 0.7930 0.7358 0.3383 0.066 Uiso 1 1 calc R . .
C20 C 0.5614(3) 0.6540(2) 0.2826(2) 0.0464(13) Uani 1 1 d . . .
H20A H 0.6041 0.6860 0.2715 0.070 Uiso 1 1 calc R . .
H20B H 0.5242 0.6225 0.2505 0.070 Uiso 1 1 calc R . .
H20C H 0.5808 0.6254 0.3026 0.070 Uiso 1 1 calc R . .
C21 C 0.5564(3) 0.7694(3) 0.19582(19) 0.0595(16) Uani 1 1 d . . .
H21A H 0.6050 0.7684 0.2136 0.089 Uiso 1 1 calc R . .
H21B H 0.5630 0.7810 0.1613 0.089 Uiso 1 1 calc R . .
H21C H 0.5172 0.7227 0.1891 0.089 Uiso 1 1 calc R . .
C22 C 0.7685(2) 0.8175(2) 0.26063(16) 0.0252(10) Uani 1 1 d . . .
C23 C 0.8056(2) 0.8969(2) 0.28814(16) 0.0245(10) Uani 1 1 d . . .
H23 H 0.8210 0.9223 0.2600 0.029 Uiso 1 1 calc R . .
C24 C 0.8762(2) 0.9136(2) 0.33152(17) 0.0266(10) Uani 1 1 d . . .
C25 C 0.9217(2) 0.8698(2) 0.32943(19) 0.0363(12) Uani 1 1 d . . .
H25 H 0.9102 0.8286 0.2999 0.044 Uiso 1 1 calc R . .
C26 C 0.9836(3) 0.8867(3) 0.3705(2) 0.0483(14) Uani 1 1 d . . .
H26 H 1.0143 0.8567 0.3689 0.058 Uiso 1 1 calc R . .
C27 C 1.0015(3) 0.9461(3) 0.4136(2) 0.0429(13) Uani 1 1 d . . .
H27 H 1.0434 0.9565 0.4419 0.051 Uiso 1 1 calc R . .
C28 C 0.9579(3) 0.9901(2) 0.4153(2) 0.0425(13) Uani 1 1 d . . .
H28 H 0.9703 1.0317 0.4446 0.051 Uiso 1 1 calc R . .
C29 C 0.8958(2) 0.9738(2) 0.37424(19) 0.0369(12) Uani 1 1 d . . .
H29 H 0.8663 1.0048 0.3757 0.044 Uiso 1 1 calc R . .
Ni2 Ni 0.86082(3) 0.61113(3) 0.17505(2) 0.02210(14) Uani 1 1 d . . .
O4 O 0.77437(15) 0.65389(15) 0.19381(11) 0.0236(7) Uani 1 1 d . . .
H4B H 0.782(2) 0.700(2) 0.2062(16) 0.028 Uiso 1 1 d . . .
O5 O 0.81567(15) 0.55766(14) 0.22778(10) 0.0236(6) Uani 1 1 d . . .
O6 O 0.72134(15) 0.53575(15) 0.27555(11) 0.0291(7) Uani 1 1 d . . .
N5 N 0.78385(18) 0.54392(18) 0.10149(13) 0.0256(8) Uani 1 1 d . . .
N6 N 0.89155(18) 0.67214(18) 0.12193(13) 0.0266(8) Uani 1 1 d . . .
N7 N 0.95251(19) 0.70462(18) 0.23080(14) 0.0268(8) Uani 1 1 d . . .
N8 N 0.95577(18) 0.57711(17) 0.15682(13) 0.0246(8) Uani 1 1 d . . .
C31 C 0.7435(2) 0.4737(2) 0.08725(17) 0.0290(10) Uani 1 1 d . . .
C32 C 0.6920(3) 0.4415(3) 0.03837(18) 0.0371(12) Uani 1 1 d . . .
H32 H 0.6628 0.3923 0.0295 0.045 Uiso 1 1 calc R . .
C33 C 0.6840(3) 0.4811(3) 0.00323(19) 0.0464(13) Uani 1 1 d . . .
H33 H 0.6490 0.4597 -0.0301 0.056 Uiso 1 1 calc R . .
C34 C 0.7270(3) 0.5525(3) 0.01649(19) 0.0425(13) Uani 1 1 d . . .
H34 H 0.7235 0.5804 -0.0080 0.051 Uiso 1 1 calc R . .
C35 C 0.7750(2) 0.5823(2) 0.06622(17) 0.0296(11) Uani 1 1 d . . .
C36 C 0.9788(2) 0.7541(2) 0.20368(17) 0.0298(11) Uani 1 1 d . . .
C37 C 1.0480(3) 0.8086(2) 0.22162(19) 0.0411(13) Uani 1 1 d . . .
H37 H 1.0645 0.8423 0.2015 0.049 Uiso 1 1 calc R . .
C38 C 1.0925(3) 0.8132(3) 0.2690(2) 0.0552(15) Uani 1 1 d . . .
H38 H 1.1407 0.8498 0.2819 0.066 Uiso 1 1 calc R . .
C39 C 1.0665(3) 0.7644(3) 0.29714(19) 0.0421(13) Uani 1 1 d . . .
H39 H 1.0968 0.7673 0.3301 0.050 Uiso 1 1 calc R . .
C40 C 0.9966(2) 0.7109(2) 0.27829(17) 0.0301(11) Uani 1 1 d . . .
C41 C 0.9935(2) 0.5426(2) 0.18173(16) 0.0272(10) Uani 1 1 d . . .
C42 C 1.0698(2) 0.5502(2) 0.17865(17) 0.0308(11) Uani 1 1 d . . .
H42 H 1.0955 0.5263 0.1976 0.037 Uiso 1 1 calc R . .
C43 C 1.1081(2) 0.5919(2) 0.14859(18) 0.0349(11) Uani 1 1 d . . .
H43 H 1.1604 0.5979 0.1468 0.042 Uiso 1 1 calc R . .
C44 C 1.0688(2) 0.6250(2) 0.12104(18) 0.0333(11) Uani 1 1 d . . .
H44 H 1.0935 0.6536 0.0993 0.040 Uiso 1 1 calc R . .
C45 C 0.9932(2) 0.6162(2) 0.12531(16) 0.0257(10) Uani 1 1 d . . .
C46 C 0.8209(2) 0.6597(2) 0.08404(17) 0.0319(11) Uani 1 1 d . . .
H46A H 0.8343 0.6767 0.0520 0.038 Uiso 1 1 calc R . .
H46B H 0.7900 0.6869 0.1021 0.038 Uiso 1 1 calc R . .
C47 C 0.9261(2) 0.7475(2) 0.15335(17) 0.0324(11) Uani 1 1 d . . .
H47A H 0.8851 0.7671 0.1634 0.039 Uiso 1 1 calc R . .
H47B H 0.9550 0.7754 0.1308 0.039 Uiso 1 1 calc R . .
C48 C 0.9472(2) 0.6462(2) 0.09241(17) 0.0301(11) Uani 1 1 d . . .
H48A H 0.9823 0.6861 0.0820 0.036 Uiso 1 1 calc R . .
H48B H 0.9189 0.6091 0.0587 0.036 Uiso 1 1 calc R . .
C49 C 0.7560(3) 0.4308(2) 0.12486(18) 0.0405(12) Uani 1 1 d . . .
H49A H 0.7995 0.4598 0.1539 0.061 Uiso 1 1 calc R . .
H49B H 0.7668 0.3889 0.1048 0.061 Uiso 1 1 calc R . .
H49C H 0.7099 0.4154 0.1406 0.061 Uiso 1 1 calc R . .
C50 C 0.9680(3) 0.6587(3) 0.30965(19) 0.0452(13) Uani 1 1 d . . .
H50A H 0.9180 0.6247 0.2904 0.068 Uiso 1 1 calc R . .
H50B H 0.9627 0.6838 0.3456 0.068 Uiso 1 1 calc R . .
H50C H 1.0044 0.6331 0.3137 0.068 Uiso 1 1 calc R . .
C51 C 0.9515(3) 0.4927(2) 0.21199(18) 0.0386(12) Uani 1 1 d . . .
H51A H 0.9099 0.5082 0.2252 0.058 Uiso 1 1 calc R . .
H51B H 0.9870 0.4929 0.2428 0.058 Uiso 1 1 calc R . .
H51C H 0.9301 0.4445 0.1877 0.058 Uiso 1 1 calc R . .
C52 C 0.7546(2) 0.5646(2) 0.24256(16) 0.0212(9) Uani 1 1 d . . .
C53 C 0.7189(2) 0.6114(2) 0.21789(17) 0.0241(10) Uani 1 1 d . . .
H53 H 0.7053 0.6438 0.2477 0.029 Uiso 1 1 calc R . .
C54 C 0.6461(2) 0.5682(2) 0.17594(16) 0.0248(10) Uani 1 1 d . . .
C55 C 0.5972(3) 0.5036(2) 0.17880(19) 0.0412(12) Uani 1 1 d . . .
H55 H 0.6081 0.4845 0.2079 0.049 Uiso 1 1 calc R . .
C56 C 0.5326(3) 0.4666(3) 0.1395(2) 0.0555(15) Uani 1 1 d . . .
H56 H 0.4992 0.4229 0.1425 0.067 Uiso 1 1 calc R . .
C57 C 0.5157(3) 0.4915(3) 0.0963(2) 0.0444(13) Uani 1 1 d . . .
H57 H 0.4716 0.4651 0.0693 0.053 Uiso 1 1 calc R . .
C58 C 0.5635(3) 0.5553(3) 0.0928(2) 0.0415(12) Uani 1 1 d . . .
H58 H 0.5527 0.5736 0.0632 0.050 Uiso 1 1 calc R . .
C59 C 0.6277(3) 0.5931(2) 0.13257(19) 0.0371(12) Uani 1 1 d . . .
H59 H 0.6601 0.6375 0.1299 0.044 Uiso 1 1 calc R . .
Ni3 Ni 0.64785(3) 0.34946(3) 0.32180(2) 0.02071(14) Uani 1 1 d . . .
O7 O 0.73356(15) 0.42119(15) 0.29650(11) 0.0227(7) Uani 1 1 d . . .
H7B H 0.728(2) 0.455(2) 0.2889(17) 0.027 Uiso 1 1 d . . .
O8 O 0.68161(15) 0.28319(14) 0.26600(10) 0.0236(6) Uani 1 1 d . . .
O9 O 0.76506(15) 0.27400(14) 0.21072(11) 0.0283(7) Uani 1 1 d . . .
N9 N 0.73199(18) 0.35900(17) 0.38951(13) 0.0222(8) Uani 1 1 d . . .
N10 N 0.63335(17) 0.42895(17) 0.38116(12) 0.0213(8) Uani 1 1 d . . .
N11 N 0.55937(18) 0.37256(17) 0.27414(13) 0.0230(8) Uani 1 1 d . . .
N12 N 0.55584(18) 0.28126(17) 0.34662(13) 0.0238(8) Uani 1 1 d . . .
C61 C 0.7684(2) 0.3134(2) 0.39866(16) 0.0279(10) Uani 1 1 d . . .
C62 C 0.8322(2) 0.3356(2) 0.43910(17) 0.0322(11) Uani 1 1 d . . .
H62 H 0.8577 0.3032 0.4449 0.039 Uiso 1 1 calc R . .
C63 C 0.8585(2) 0.4049(2) 0.47094(17) 0.0326(11) Uani 1 1 d . . .
H63 H 0.9034 0.4210 0.4978 0.039 Uiso 1 1 calc R . .
C64 C 0.8189(2) 0.4506(2) 0.46347(16) 0.0285(10) Uani 1 1 d . . .
H64 H 0.8348 0.4980 0.4859 0.034 Uiso 1 1 calc R . .
C65 C 0.7561(2) 0.4257(2) 0.42276(16) 0.0222(10) Uani 1 1 d . . .
C66 C 0.5376(2) 0.4231(2) 0.30597(16) 0.0260(10) Uani 1 1 d . . .
C67 C 0.4685(2) 0.4327(2) 0.29361(18) 0.0338(11) Uani 1 1 d . . .
H67 H 0.4547 0.4682 0.3173 0.041 Uiso 1 1 calc R . .
C68 C 0.4192(3) 0.3901(3) 0.24607(19) 0.0405(12) Uani 1 1 d . . .
H68 H 0.3705 0.3947 0.2369 0.049 Uiso 1 1 calc R . .
C69 C 0.4427(2) 0.3414(2) 0.21282(18) 0.0343(11) Uani 1 1 d . . .
H69 H 0.4103 0.3125 0.1795 0.041 Uiso 1 1 calc R . .
C70 C 0.5126(2) 0.3332(2) 0.22651(16) 0.0257(10) Uani 1 1 d . . .
C71 C 0.5131(2) 0.2121(2) 0.32422(17) 0.0282(10) Uani 1 1 d . . .
C72 C 0.4465(2) 0.1815(2) 0.34284(17) 0.0295(11) Uani 1 1 d . . .
H72 H 0.4172 0.1329 0.3268 0.035 Uiso 1 1 calc R . .
C73 C 0.4229(2) 0.2209(2) 0.38405(18) 0.0317(11) Uani 1 1 d . . .
H73 H 0.3777 0.2000 0.3969 0.038 Uiso 1 1 calc R . .
C74 C 0.4663(2) 0.2919(2) 0.40656(17) 0.0276(10) Uani 1 1 d . . .
H74 H 0.4505 0.3210 0.4343 0.033 Uiso 1 1 calc R . .
C75 C 0.5324(2) 0.3194(2) 0.38810(16) 0.0237(10) Uani 1 1 d . . .
C76 C 0.7111(2) 0.4726(2) 0.41215(16) 0.0244(10) Uani 1 1 d . . .
H76A H 0.7068 0.5025 0.4470 0.029 Uiso 1 1 calc R . .
H76B H 0.7380 0.5045 0.3913 0.029 Uiso 1 1 calc R . .
C77 C 0.5965(2) 0.4707(2) 0.35462(15) 0.0227(10) Uani 1 1 d . . .
H77A H 0.6359 0.5066 0.3432 0.027 Uiso 1 1 calc R . .
H77B H 0.5718 0.4963 0.3808 0.027 Uiso 1 1 calc R . .
C78 C 0.5858(2) 0.3937(2) 0.41645(15) 0.0233(10) Uani 1 1 d . . .
H78A H 0.5550 0.4232 0.4312 0.028 Uiso 1 1 calc R . .
H78B H 0.6201 0.3913 0.4475 0.028 Uiso 1 1 calc R . .
C79 C 0.7377(3) 0.2380(2) 0.36491(17) 0.0361(11) Uani 1 1 d . . .
H79A H 0.6888 0.2302 0.3421 0.054 Uiso 1 1 calc R . .
H79B H 0.7296 0.2061 0.3886 0.054 Uiso 1 1 calc R . .
H79C H 0.7743 0.2283 0.3419 0.054 Uiso 1 1 calc R . .
C80 C 0.5400(3) 0.2828(2) 0.18817(17) 0.0389(12) Uani 1 1 d . . .
H80A H 0.5684 0.2606 0.2088 0.058 Uiso 1 1 calc R . .
H80B H 0.5737 0.3090 0.1673 0.058 Uiso 1 1 calc R . .
H80C H 0.4960 0.2459 0.1633 0.058 Uiso 1 1 calc R . .
C81 C 0.5373(3) 0.1675(2) 0.27942(19) 0.0457(13) Uani 1 1 d . . .
H81A H 0.5863 0.1956 0.2724 0.069 Uiso 1 1 calc R . .
H81B H 0.4984 0.1518 0.2465 0.069 Uiso 1 1 calc R . .
H81C H 0.5430 0.1259 0.2899 0.069 Uiso 1 1 calc R . .
C82 C 0.7388(2) 0.3091(2) 0.24593(16) 0.0223(10) Uani 1 1 d . . .
C83 C 0.7811(2) 0.3893(2) 0.26641(16) 0.0219(9) Uani 1 1 d . . .
H83 H 0.7888 0.4090 0.2344 0.026 Uiso 1 1 calc R . .
C84 C 0.8590(2) 0.4082(2) 0.30184(16) 0.0239(10) Uani 1 1 d . . .
C85 C 0.8974(3) 0.3601(2) 0.30245(19) 0.0404(12) Uani 1 1 d . . .
H85 H 0.8748 0.3124 0.2807 0.048 Uiso 1 1 calc R . .
C86 C 0.9692(3) 0.3811(3) 0.3346(2) 0.0489(14) Uani 1 1 d . . .
H86 H 0.9946 0.3472 0.3354 0.059 Uiso 1 1 calc R . .
C87 C 1.0036(3) 0.4498(2) 0.36526(19) 0.0366(12) Uani 1 1 d . . .
H87 H 1.0533 0.4642 0.3864 0.044 Uiso 1 1 calc R . .
C88 C 0.9651(3) 0.4977(2) 0.36498(19) 0.0398(12) Uani 1 1 d . . .
H88 H 0.9881 0.5457 0.3861 0.048 Uiso 1 1 calc R . .
C89 C 0.8931(2) 0.4765(2) 0.33413(18) 0.0349(11) Uani 1 1 d . . .
H89 H 0.8665 0.5099 0.3352 0.042 Uiso 1 1 calc R . .
Ni4 Ni 0.83885(3) 0.10007(3) 0.17338(2) 0.02034(13) Uani 1 1 d . . .
O10 O 0.75530(15) 0.14174(15) 0.19902(11) 0.0250(7) Uani 1 1 d . . .
H10 H 0.755(2) 0.183(2) 0.2035(16) 0.030 Uiso 1 1 d . . .
O11 O 0.80243(14) 0.04773(14) 0.22922(10) 0.0225(6) Uani 1 1 d . . .
O12 O 0.70653(15) 0.01427(15) 0.27344(11) 0.0298(7) Uani 1 1 d . . .
N13 N 0.75731(18) 0.02210(18) 0.10668(13) 0.0223(8) Uani 1 1 d . . .
N14 N 0.85081(17) 0.15125(17) 0.11284(13) 0.0214(8) Uani 1 1 d . . .
N15 N 0.92842(18) 0.19962(17) 0.21874(13) 0.0221(8) Uani 1 1 d . . .
N16 N 0.93461(18) 0.07193(17) 0.15061(13) 0.0220(8) Uani 1 1 d . . .
C91 C 0.7250(2) -0.0488(2) 0.09762(16) 0.0260(10) Uani 1 1 d . . .
C92 C 0.6614(2) -0.0868(2) 0.05745(17) 0.0310(11) Uani 1 1 d . . .
H92 H 0.6398 -0.1369 0.0510 0.037 Uiso 1 1 calc R . .
C93 C 0.6295(3) -0.0520(2) 0.02691(18) 0.0374(12) Uani 1 1 d . . .
H93 H 0.5845 -0.0773 0.0005 0.045 Uiso 1 1 calc R . .
C94 C 0.6637(2) 0.0200(2) 0.03506(18) 0.0357(11) Uani 1 1 d . . .
H94 H 0.6429 0.0452 0.0143 0.043 Uiso 1 1 calc R . .
C95 C 0.7292(2) 0.0553(2) 0.07425(16) 0.0256(10) Uani 1 1 d . . .
C96 C 0.9489(2) 0.2414(2) 0.18475(16) 0.0251(10) Uani 1 1 d . . .
C97 C 1.0202(2) 0.2909(2) 0.19281(18) 0.0360(12) Uani 1 1 d . . .
H97 H 1.0325 0.3200 0.1687 0.043 Uiso 1 1 calc R . .
C98 C 1.0737(3) 0.2977(3) 0.23644(19) 0.0457(13) Uani 1 1 d . . .
H98 H 1.1244 0.3295 0.2414 0.055 Uiso 1 1 calc R . .
C99 C 1.0537(2) 0.2586(2) 0.27259(18) 0.0385(12) Uani 1 1 d . . .
H99 H 1.0900 0.2638 0.3032 0.046 Uiso 1 1 calc R . .
C100 C 0.9792(2) 0.2110(2) 0.26390(16) 0.0277(10) Uani 1 1 d . . .
C101 C 0.9836(2) 0.0496(2) 0.17828(16) 0.0253(10) Uani 1 1 d . . .
C102 C 1.0585(2) 0.0617(2) 0.16909(17) 0.0299(11) Uani 1 1 d . . .
H102 H 1.0926 0.0461 0.1892 0.036 Uiso 1 1 calc R . .
C103 C 1.0830(2) 0.0964(2) 0.13078(18) 0.0332(11) Uani 1 1 d . . .
H103 H 1.1344 0.1061 0.1250 0.040 Uiso 1 1 calc R . .
C104 C 1.0322(2) 0.1168(2) 0.10098(17) 0.0286(10) Uani 1 1 d . . .
H104 H 1.0477 0.1398 0.0738 0.034 Uiso 1 1 calc R . .
C105 C 0.9585(2) 0.1035(2) 0.11116(16) 0.0222(10) Uani 1 1 d . . .
C106 C 0.7724(2) 0.1328(2) 0.08214(16) 0.0263(10) Uani 1 1 d . . .
H10A H 0.7753 0.1429 0.0464 0.032 Uiso 1 1 calc R . .
H10B H 0.7450 0.1622 0.1023 0.032 Uiso 1 1 calc R . .
C107 C 0.8873(2) 0.2286(2) 0.13777(16) 0.0248(10) Uani 1 1 d . . .
H10C H 0.8483 0.2496 0.1504 0.030 Uiso 1 1 calc R . .
H10D H 0.9096 0.2519 0.1105 0.030 Uiso 1 1 calc R . .
C108 C 0.8996(2) 0.1218(2) 0.07862(16) 0.0248(10) Uani 1 1 d . . .
H10E H 0.9257 0.1571 0.0600 0.030 Uiso 1 1 calc R . .
H10F H 0.8669 0.0785 0.0505 0.030 Uiso 1 1 calc R . .
C109 C 0.7616(3) -0.0850(2) 0.13131(17) 0.0353(11) Uani 1 1 d . . .
H10G H 0.7973 -0.0493 0.1625 0.053 Uiso 1 1 calc R . .
H10H H 0.7894 -0.1114 0.1094 0.053 Uiso 1 1 calc R . .
H10I H 0.7219 -0.1181 0.1441 0.053 Uiso 1 1 calc R . .
C110 C 0.9518(3) 0.1730(2) 0.30533(17) 0.0368(12) Uani 1 1 d . . .
H11A H 0.9002 0.1389 0.2908 0.055 Uiso 1 1 calc R . .
H11B H 0.9508 0.2076 0.3383 0.055 Uiso 1 1 calc R . .
H11C H 0.9866 0.1475 0.3139 0.055 Uiso 1 1 calc R . .
C111 C 0.9563(2) 0.0095(2) 0.21918(18) 0.0358(12) Uani 1 1 d . . .
H11D H 0.9121 0.0209 0.2314 0.054 Uiso 1 1 calc R . .
H11E H 0.9976 0.0233 0.2503 0.054 Uiso 1 1 calc R . .
H11F H 0.9415 -0.0418 0.2024 0.054 Uiso 1 1 calc R . .
C112 C 0.7394(2) 0.0495(2) 0.24396(16) 0.0227(10) Uani 1 1 d . . .
C113 C 0.7020(2) 0.0994(2) 0.22475(16) 0.0232(10) Uani 1 1 d . . .
H113 H 0.6939 0.1318 0.2574 0.028 Uiso 1 1 calc R . .
C114 C 0.6254(2) 0.0628(2) 0.18634(16) 0.0235(10) Uani 1 1 d . . .
C115 C 0.5830(3) -0.0080(3) 0.1769(2) 0.0464(13) Uani 1 1 d . . .
H115 H 0.6010 -0.0372 0.1951 0.056 Uiso 1 1 calc R . .
C116 C 0.5141(3) -0.0365(3) 0.1410(2) 0.0657(18) Uani 1 1 d . . .
H116 H 0.4860 -0.0857 0.1343 0.079 Uiso 1 1 calc R . .
C117 C 0.4857(3) 0.0042(3) 0.1150(2) 0.0522(14) Uani 1 1 d . . .
H117 H 0.4380 -0.0162 0.0908 0.063 Uiso 1 1 calc R . .
C118 C 0.5268(3) 0.0748(3) 0.12425(19) 0.0418(13) Uani 1 1 d . . .
H118 H 0.5077 0.1038 0.1065 0.050 Uiso 1 1 calc R . .
C119 C 0.5965(2) 0.1038(2) 0.15961(18) 0.0359(12) Uani 1 1 d . . .
H119 H 0.6249 0.1527 0.1656 0.043 Uiso 1 1 calc R . .
B1 B 0.2334(3) 0.7544(3) 0.05562(19) 0.0267(12) Uani 1 1 d . . .
C120 C 0.3017(2) 0.7634(2) 0.01875(16) 0.0247(10) Uani 1 1 d . . .
C121 C 0.3789(2) 0.7942(2) 0.04344(18) 0.0314(11) Uani 1 1 d . . .
H121 H 0.3915 0.8069 0.0819 0.038 Uiso 1 1 calc R . .
C122 C 0.4372(2) 0.8068(2) 0.01400(19) 0.0374(12) Uani 1 1 d . . .
H122 H 0.4888 0.8281 0.0325 0.045 Uiso 1 1 calc R . .
C123 C 0.4218(3) 0.7890(2) -0.04202(19) 0.0346(11) Uani 1 1 d . . .
H123 H 0.4622 0.7972 -0.0623 0.042 Uiso 1 1 calc R . .
C124 C 0.3463(2) 0.7591(2) -0.06776(18) 0.0311(11) Uani 1 1 d . . .
H124 H 0.3342 0.7473 -0.1062 0.037 Uiso 1 1 calc R . .
C125 C 0.2876(2) 0.7460(2) -0.03751(17) 0.0271(10) Uani 1 1 d . . .
H125 H 0.2361 0.7245 -0.0561 0.032 Uiso 1 1 calc R . .
C126 C 0.2179(2) 0.8307(2) 0.07393(16) 0.0255(10) Uani 1 1 d . . .
C127 C 0.2644(3) 0.8937(2) 0.06567(18) 0.0373(12) Uani 1 1 d . . .
H127 H 0.3088 0.8929 0.0505 0.045 Uiso 1 1 calc R . .
C128 C 0.2493(3) 0.9571(3) 0.0783(2) 0.0578(16) Uani 1 1 d . . .
H128 H 0.2820 0.9979 0.0706 0.069 Uiso 1 1 calc R . .
C129 C 0.1870(3) 0.9614(3) 0.1022(2) 0.0590(16) Uani 1 1 d . . .
H129 H 0.1767 1.0051 0.1113 0.071 Uiso 1 1 calc R . .
C130 C 0.1396(3) 0.9012(3) 0.1125(2) 0.0456(13) Uani 1 1 d . . .
H130 H 0.0967 0.9032 0.1292 0.055 Uiso 1 1 calc R . .
C131 C 0.1551(2) 0.8378(2) 0.09830(17) 0.0309(11) Uani 1 1 d . . .
H131 H 0.1214 0.7970 0.1054 0.037 Uiso 1 1 calc R . .
C132 C 0.1544(2) 0.6931(2) 0.01772(16) 0.0265(10) Uani 1 1 d . . .
C133 C 0.0931(2) 0.7086(2) -0.00632(16) 0.0315(11) Uani 1 1 d . . .
H133 H 0.0968 0.7571 -0.0008 0.038 Uiso 1 1 calc R . .
C134 C 0.0268(3) 0.6568(3) -0.03795(17) 0.0374(12) Uani 1 1 d . . .
H134 H -0.0131 0.6705 -0.0533 0.045 Uiso 1 1 calc R . .
C135 C 0.0191(3) 0.5861(3) -0.04692(18) 0.0427(13) Uani 1 1 d . . .
H135 H -0.0264 0.5503 -0.0676 0.051 Uiso 1 1 calc R . .
C136 C 0.0794(3) 0.5682(3) -0.02507(19) 0.0463(13) Uani 1 1 d . . .
H136 H 0.0757 0.5196 -0.0317 0.056 Uiso 1 1 calc R . .
C137 C 0.1449(3) 0.6202(2) 0.00625(17) 0.0342(11) Uani 1 1 d . . .
H137 H 0.1851 0.6059 0.0206 0.041 Uiso 1 1 calc R . .
C138 C 0.2615(2) 0.7309(2) 0.10922(16) 0.0255(10) Uani 1 1 d . . .
C139 C 0.2992(2) 0.6805(2) 0.10527(17) 0.0326(11) Uani 1 1 d . . .
H139 H 0.3082 0.6597 0.0706 0.039 Uiso 1 1 calc R . .
C140 C 0.3244(2) 0.6593(2) 0.14953(19) 0.0371(12) Uani 1 1 d . . .
H140 H 0.3497 0.6247 0.1446 0.045 Uiso 1 1 calc R . .
C141 C 0.3124(3) 0.6884(2) 0.20039(19) 0.0391(12) Uani 1 1 d . . .
H141 H 0.3293 0.6742 0.2308 0.047 Uiso 1 1 calc R . .
C142 C 0.2757(3) 0.7384(3) 0.20660(18) 0.0387(12) Uani 1 1 d . . .
H142 H 0.2671 0.7589 0.2415 0.046 Uiso 1 1 calc R . .
C143 C 0.2512(2) 0.7590(2) 0.16183(16) 0.0295(11) Uani 1 1 d . . .
H143 H 0.2262 0.7937 0.1672 0.035 Uiso 1 1 calc R . .
B2 B 0.2521(3) 0.8300(3) 0.4452(2) 0.0283(12) Uani 1 1 d . . .
C144 C 0.2572(2) 0.8897(2) 0.41109(17) 0.0312(11) Uani 1 1 d . . .
C145 C 0.3159(3) 0.9089(3) 0.3814(2) 0.0453(13) Uani 1 1 d . . .
H145 H 0.3532 0.8857 0.3805 0.054 Uiso 1 1 calc R . .
C146 C 0.3218(3) 0.9597(3) 0.3536(3) 0.071(2) Uani 1 1 d . . .
H146 H 0.3628 0.9708 0.3343 0.086 Uiso 1 1 calc R . .
C147 C 0.2688(3) 0.9949(3) 0.3533(2) 0.0697(19) Uani 1 1 d . . .
H147 H 0.2734 1.0306 0.3345 0.084 Uiso 1 1 calc R . .
C148 C 0.2090(3) 0.9773(3) 0.3810(2) 0.0586(16) Uani 1 1 d . . .
H148 H 0.1713 1.0001 0.3810 0.070 Uiso 1 1 calc R . .
C149 C 0.2044(3) 0.9259(2) 0.40881(18) 0.0376(12) Uani 1 1 d . . .
H149 H 0.1627 0.9145 0.4275 0.045 Uiso 1 1 calc R . .
C150 C 0.1917(2) 0.8351(2) 0.48785(16) 0.0243(10) Uani 1 1 d . . .
C151 C 0.2141(2) 0.8636(2) 0.54377(17) 0.0278(10) Uani 1 1 d . . .
H151 H 0.2672 0.8808 0.5587 0.033 Uiso 1 1 calc R . .
C152 C 0.1619(3) 0.8678(2) 0.57888(17) 0.0301(11) Uani 1 1 d . . .
H152 H 0.1796 0.8872 0.6168 0.036 Uiso 1 1 calc R . .
C153 C 0.0841(3) 0.8439(2) 0.55835(19) 0.0332(11) Uani 1 1 d . . .
H153 H 0.0483 0.8475 0.5819 0.040 Uiso 1 1 calc R . .
C154 C 0.0595(3) 0.8149(2) 0.50354(19) 0.0367(12) Uani 1 1 d . . .
H154 H 0.0063 0.7979 0.4890 0.044 Uiso 1 1 calc R . .
C155 C 0.1120(2) 0.8103(2) 0.46911(18) 0.0338(11) Uani 1 1 d . . .
H155 H 0.0934 0.7896 0.4314 0.041 Uiso 1 1 calc R . .
C156 C 0.2206(2) 0.7494(2) 0.40356(16) 0.0251(10) Uani 1 1 d . . .
C157 C 0.1865(2) 0.6900(2) 0.42208(18) 0.0335(11) Uani 1 1 d . . .
H157 H 0.1818 0.6976 0.4592 0.040 Uiso 1 1 calc R . .
C158 C 0.1594(3) 0.6213(2) 0.38914(19) 0.0395(12) Uani 1 1 d . . .
H158 H 0.1375 0.5830 0.4041 0.047 Uiso 1 1 calc R . .
C159 C 0.1636(2) 0.6075(3) 0.33498(19) 0.0369(12) Uani 1 1 d . . .
H159 H 0.1441 0.5603 0.3120 0.044 Uiso 1 1 calc R . .
C160 C 0.1969(3) 0.6643(3) 0.31490(19) 0.0396(12) Uani 1 1 d . . .
H160 H 0.2002 0.6562 0.2775 0.048 Uiso 1 1 calc R . .
C161 C 0.2257(2) 0.7331(2) 0.34874(17) 0.0319(11) Uani 1 1 d . . .
H161 H 0.2500 0.7707 0.3338 0.038 Uiso 1 1 calc R . .
C162 C 0.3368(2) 0.8446(2) 0.48026(16) 0.0291(11) Uani 1 1 d . . .
C163 C 0.3564(3) 0.7915(3) 0.49773(18) 0.0402(12) Uani 1 1 d . . .
H163 H 0.3203 0.7448 0.4877 0.048 Uiso 1 1 calc R . .
C164 C 0.4268(3) 0.8042(3) 0.5292(2) 0.0533(15) Uani 1 1 d . . .
H164 H 0.4376 0.7663 0.5404 0.064 Uiso 1 1 calc R . .
C165 C 0.4807(3) 0.8707(3) 0.54440(19) 0.0468(14) Uani 1 1 d . . .
H165 H 0.5292 0.8789 0.5652 0.056 Uiso 1 1 calc R . .
C166 C 0.4638(3) 0.9253(3) 0.52922(18) 0.0381(12) Uani 1 1 d . . .
H166 H 0.5001 0.9720 0.5400 0.046 Uiso 1 1 calc R . .
C167 C 0.3928(2) 0.9120(2) 0.49778(18) 0.0349(11) Uani 1 1 d . . .
H167 H 0.3820 0.9505 0.4878 0.042 Uiso 1 1 calc R . .
B3 B 0.2539(3) 0.2569(3) 0.0667(2) 0.0259(12) Uani 1 1 d . . .
C168 C 0.1731(2) 0.2011(2) 0.02822(16) 0.0255(10) Uani 1 1 d . . .
C169 C 0.1623(2) 0.1278(2) 0.01278(17) 0.0334(11) Uani 1 1 d . . .
H169 H 0.2010 0.1113 0.0265 0.040 Uiso 1 1 calc R . .
C170 C 0.0972(3) 0.0788(3) -0.02167(18) 0.0416(13) Uani 1 1 d . . .
H170 H 0.0930 0.0300 -0.0320 0.050 Uiso 1 1 calc R . .
C171 C 0.0384(3) 0.1000(3) -0.04130(18) 0.0408(12) Uani 1 1 d . . .
H171 H -0.0070 0.0662 -0.0639 0.049 Uiso 1 1 calc R . .
C172 C 0.0472(2) 0.1715(3) -0.02724(17) 0.0350(11) Uani 1 1 d . . .
H172 H 0.0079 0.1873 -0.0409 0.042 Uiso 1 1 calc R . .
C173 C 0.1134(2) 0.2211(2) 0.00686(16) 0.0281(10) Uani 1 1 d . . .
H173 H 0.1180 0.2701 0.0158 0.034 Uiso 1 1 calc R . .
C174 C 0.3197(2) 0.2683(2) 0.02738(16) 0.0241(10) Uani 1 1 d . . .
C175 C 0.3003(2) 0.2583(2) -0.02855(17) 0.0272(10) Uani 1 1 d . . .
H175 H 0.2477 0.2425 -0.0445 0.033 Uiso 1 1 calc R . .
C176 C 0.3551(3) 0.2706(2) -0.06163(18) 0.0325(11) Uani 1 1 d . . .
H176 H 0.3396 0.2629 -0.0994 0.039 Uiso 1 1 calc R . .
C177 C 0.4323(3) 0.2941(2) -0.0395(2) 0.0378(12) Uani 1 1 d . . .
H177 H 0.4699 0.3028 -0.0619 0.045 Uiso 1 1 calc R . .
C178 C 0.4538(3) 0.3047(2) 0.01527(19) 0.0366(12) Uani 1 1 d . . .
H178 H 0.5065 0.3212 0.0311 0.044 Uiso 1 1 calc R . .
C179 C 0.3980(2) 0.2913(2) 0.04733(18) 0.0319(11) Uani 1 1 d . . .
H179 H 0.4141 0.2981 0.0849 0.038 Uiso 1 1 calc R . .
C180 C 0.2779(2) 0.2228(2) 0.11514(16) 0.0256(10) Uani 1 1 d . . .
C181 C 0.3205(2) 0.1761(2) 0.10861(17) 0.0299(11) Uani 1 1 d . . .
H181 H 0.3372 0.1644 0.0750 0.036 Uiso 1 1 calc R . .
C182 C 0.3394(3) 0.1461(2) 0.14959(19) 0.0375(12) Uani 1 1 d . . .
H182 H 0.3680 0.1143 0.1435 0.045 Uiso 1 1 calc R . .
C183 C 0.3162(3) 0.1628(3) 0.19902(19) 0.0433(13) Uani 1 1 d . . .
H183 H 0.3299 0.1439 0.2275 0.052 Uiso 1 1 calc R . .
C184 C 0.2735(3) 0.2067(3) 0.20611(19) 0.0411(12) Uani 1 1 d . . .
H184 H 0.2559 0.2171 0.2395 0.049 Uiso 1 1 calc R . .
C185 C 0.2552(2) 0.2367(2) 0.16548(17) 0.0327(11) Uani 1 1 d . . .
H185 H 0.2261 0.2680 0.1722 0.039 Uiso 1 1 calc R . .
C186 C 0.2483(2) 0.3356(2) 0.09641(16) 0.0251(10) Uani 1 1 d . . .
C187 C 0.3113(2) 0.3975(2) 0.10962(17) 0.0300(11) Uani 1 1 d . . .
H187 H 0.3572 0.3946 0.0975 0.036 Uiso 1 1 calc R . .
C188 C 0.3114(3) 0.4633(2) 0.13943(18) 0.0343(11) Uani 1 1 d . . .
H188 H 0.3565 0.5037 0.1475 0.041 Uiso 1 1 calc R . .
C189 C 0.2452(3) 0.4698(2) 0.15728(19) 0.0395(12) Uani 1 1 d . . .
H189 H 0.2442 0.5146 0.1775 0.047 Uiso 1 1 calc R . .
C190 C 0.1810(3) 0.4101(2) 0.14518(19) 0.0383(12) Uani 1 1 d . . .
H190 H 0.1351 0.4137 0.1570 0.046 Uiso 1 1 calc R . .
C191 C 0.1830(2) 0.3451(2) 0.11599(17) 0.0328(11) Uani 1 1 d . . .
H191 H 0.1381 0.3048 0.1088 0.039 Uiso 1 1 calc R . .
B4 B 0.2407(3) 0.3421(3) 0.43164(19) 0.0238(11) Uani 1 1 d . . .
C192 C 0.2062(2) 0.2583(2) 0.39485(16) 0.0244(10) Uani 1 1 d . . .
C193 C 0.1375(2) 0.2092(2) 0.39866(17) 0.0284(10) Uani 1 1 d . . .
H193 H 0.1069 0.2252 0.4228 0.034 Uiso 1 1 calc R . .
C194 C 0.1117(2) 0.1385(2) 0.36907(18) 0.0320(11) Uani 1 1 d . . .
H194 H 0.0646 0.1074 0.3733 0.038 Uiso 1 1 calc R . .
C195 C 0.1543(3) 0.1131(2) 0.33329(18) 0.0352(12) Uani 1 1 d . . .
H195 H 0.1368 0.0646 0.3127 0.042 Uiso 1 1 calc R . .
C196 C 0.2227(3) 0.1595(2) 0.32808(18) 0.0340(11) Uani 1 1 d . . .
H196 H 0.2527 0.1430 0.3037 0.041 Uiso 1 1 calc R . .
C197 C 0.2477(2) 0.2300(2) 0.35825(16) 0.0270(10) Uani 1 1 d . . .
H197 H 0.2951 0.2606 0.3540 0.032 Uiso 1 1 calc R . .
C198 C 0.2563(2) 0.3985(2) 0.39387(17) 0.0250(10) Uani 1 1 d . . .
C199 C 0.2524(2) 0.3807(2) 0.33763(16) 0.0264(10) Uani 1 1 d . . .
H199 H 0.2408 0.3320 0.3189 0.032 Uiso 1 1 calc R . .
C200 C 0.2646(2) 0.4309(2) 0.30765(18) 0.0318(11) Uani 1 1 d . . .
H200 H 0.2602 0.4159 0.2694 0.038 Uiso 1 1 calc R . .
C201 C 0.2829(2) 0.5018(2) 0.33342(19) 0.0349(11) Uani 1 1 d . . .
H201 H 0.2923 0.5363 0.3134 0.042 Uiso 1 1 calc R . .
C202 C 0.2874(2) 0.5224(2) 0.38923(19) 0.0365(12) Uani 1 1 d . . .
H202 H 0.2993 0.5712 0.4077 0.044 Uiso 1 1 calc R . .
C203 C 0.2743(2) 0.4714(2) 0.41775(18) 0.0291(10) Uani 1 1 d . . .
H203 H 0.2777 0.4868 0.4559 0.035 Uiso 1 1 calc R . .
C204 C 0.3198(2) 0.3517(2) 0.47232(16) 0.0238(10) Uani 1 1 d . . .
C205 C 0.3249(2) 0.2975(2) 0.49598(17) 0.0324(11) Uani 1 1 d . . .
H205 H 0.2830 0.2542 0.4862 0.039 Uiso 1 1 calc R . .
C206 C 0.3876(3) 0.3035(3) 0.53284(18) 0.0397(12) Uani 1 1 d . . .
H206 H 0.3874 0.2654 0.5483 0.048 Uiso 1 1 calc R . .
C207 C 0.4506(2) 0.3653(3) 0.54724(17) 0.0359(12) Uani 1 1 d . . .
H207 H 0.4941 0.3698 0.5722 0.043 Uiso 1 1 calc R . .
C208 C 0.4489(2) 0.4201(2) 0.52449(16) 0.0297(11) Uani 1 1 d . . .
H208 H 0.4916 0.4627 0.5339 0.036 Uiso 1 1 calc R . .
C209 C 0.3851(2) 0.4133(2) 0.48784(16) 0.0257(10) Uani 1 1 d . . .
H209 H 0.3856 0.4517 0.4727 0.031 Uiso 1 1 calc R . .
C210 C 0.1758(2) 0.3566(2) 0.46777(16) 0.0242(10) Uani 1 1 d . . .
C211 C 0.1779(2) 0.3573(2) 0.52202(16) 0.0263(10) Uani 1 1 d . . .
H211 H 0.2226 0.3550 0.5418 0.032 Uiso 1 1 calc R . .
C212 C 0.1168(3) 0.3613(2) 0.54862(18) 0.0343(11) Uani 1 1 d . . .
H212 H 0.1208 0.3623 0.5859 0.041 Uiso 1 1 calc R . .
C213 C 0.0505(3) 0.3636(2) 0.52092(19) 0.0395(12) Uani 1 1 d . . .
H213 H 0.0080 0.3645 0.5385 0.047 Uiso 1 1 calc R . .
C214 C 0.0470(2) 0.3648(2) 0.46703(18) 0.0356(11) Uani 1 1 d . . .
H214 H 0.0029 0.3689 0.4478 0.043 Uiso 1 1 calc R . .
C215 C 0.10899(12) 0.36004(11) 0.44102(8) 0.0298(11) Uani 1 1 d . . .
H215 H 0.1050 0.3591 0.4037 0.036 Uiso 1 1 calc R . .
C30 C 0.27557(12) 0.95085(11) 0.21653(8) 0.078(4) Uani 0.50 1 d PRD . .
H30A H 0.2750 0.9147 0.2366 0.093 Uiso 0.50 1 calc PR . .
H30B H 0.2611 0.9263 0.1773 0.093 Uiso 0.50 1 calc PR . .
Cl1 Cl 0.20349(12) 0.99617(11) 0.23781(8) 0.0996(12) Uani 0.50 1 d PRD . .
Cl2 Cl 0.36736(12) 1.01271(11) 0.22971(8) 0.0679(9) Uani 0.50 1 d PRD . .

loop_
_atom_site_aniso_label
_atom_site_aniso_U_11
_atom_site_aniso_U_22
_atom_site_aniso_U_33
_atom_site_aniso_U_23
_atom_site_aniso_U_13
_atom_site_aniso_U_12
Ni1 0.0235(3) 0.0264(3) 0.0220(3) 0.0079(2) 0.0107(2) 0.0095(2)
O1 0.0270(17) 0.0220(17) 0.0288(17) 0.0115(13) 0.0145(13) 0.0131(13)
O2 0.0209(16) 0.0261(16) 0.0233(16) 0.0062(13) 0.0101(13) 0.0052(13)
O3 0.0332(17) 0.0255(17) 0.0350(18) 0.0081(14) 0.0225(15) 0.0107(14)
N1 0.028(2) 0.026(2) 0.026(2) 0.0102(18) 0.0066(16) 0.0020(17)
N2 0.048(2) 0.030(2) 0.034(2) 0.0157(19) 0.0262(19) 0.019(2)
N3 0.028(2) 0.048(3) 0.034(2) 0.026(2) 0.0167(19) 0.013(2)
N4 0.023(2) 0.033(2) 0.025(2) 0.0134(18) 0.0087(16) 0.0122(18)
C1 0.026(3) 0.037(3) 0.038(3) 0.025(2) 0.008(2) 0.002(2)
C2 0.040(3) 0.046(4) 0.056(4) 0.033(3) -0.006(3) -0.001(3)
C3 0.071(4) 0.052(4) 0.052(4) 0.031(3) -0.017(3) -0.009(3)
C4 0.072(4) 0.041(3) 0.037(3) 0.007(3) -0.008(3) -0.005(3)
C5 0.048(3) 0.023(3) 0.030(3) 0.009(2) 0.004(2) -0.002(2)
C6 0.028(3) 0.046(3) 0.069(4) 0.038(3) 0.029(3) 0.021(2)
C7 0.033(3) 0.054(4) 0.111(5) 0.034(4) 0.013(3) 0.016(3)
C8 0.045(4) 0.058(5) 0.150(7) 0.042(5) -0.001(4) 0.020(4)
C9 0.032(3) 0.060(4) 0.070(4) 0.037(3) -0.014(3) -0.014(3)
C10 0.028(3) 0.051(3) 0.040(3) 0.031(3) 0.006(2) 0.002(2)
C11 0.026(3) 0.041(3) 0.029(3) 0.013(2) 0.008(2) 0.012(2)
C12 0.024(3) 0.046(3) 0.041(3) 0.023(2) 0.008(2) 0.004(2)
C13 0.026(3) 0.060(4) 0.069(4) 0.040(3) 0.022(3) 0.018(3)
C14 0.045(3) 0.051(4) 0.055(3) 0.033(3) 0.034(3) 0.029(3)
C15 0.036(3) 0.043(3) 0.033(3) 0.024(2) 0.024(2) 0.023(2)
C16 0.063(4) 0.029(3) 0.025(3) 0.001(2) 0.017(2) 0.008(3)
C17 0.049(3) 0.039(3) 0.049(3) 0.020(3) 0.034(3) 0.026(3)
C18 0.054(3) 0.036(3) 0.037(3) 0.018(2) 0.032(2) 0.023(3)
C19 0.052(3) 0.041(3) 0.051(3) 0.022(3) 0.012(3) 0.027(3)
C20 0.035(3) 0.035(3) 0.057(3) 0.002(3) 0.020(3) -0.001(2)
C21 0.045(3) 0.088(5) 0.027(3) 0.008(3) -0.003(2) 0.002(3)
C22 0.030(3) 0.029(3) 0.022(2) 0.010(2) 0.010(2) 0.013(2)
C23 0.023(2) 0.026(2) 0.031(3) 0.012(2) 0.016(2) 0.010(2)
C24 0.021(2) 0.027(3) 0.034(3) 0.013(2) 0.011(2) 0.006(2)
C25 0.031(3) 0.036(3) 0.043(3) 0.003(2) 0.012(2) 0.018(2)
C26 0.038(3) 0.055(4) 0.059(4) 0.009(3) 0.007(3) 0.030(3)
C27 0.028(3) 0.047(3) 0.050(3) 0.010(3) 0.002(2) 0.012(2)
C28 0.039(3) 0.031(3) 0.048(3) -0.003(2) -0.002(2) 0.011(2)
C29 0.030(3) 0.026(3) 0.052(3) 0.006(2) 0.003(2) 0.011(2)
Ni2 0.0232(3) 0.0251(3) 0.0229(3) 0.0098(2) 0.0111(2) 0.0104(2)
O4 0.0252(16) 0.0187(16) 0.0314(17) 0.0116(14) 0.0133(13) 0.0075(14)
O5 0.0259(16) 0.0269(17) 0.0249(16) 0.0106(13) 0.0122(13) 0.0138(13)
O6 0.0323(17) 0.0327(18) 0.0374(18) 0.0213(15) 0.0243(15) 0.0181(14)
N5 0.027(2) 0.033(2) 0.023(2) 0.0103(17) 0.0117(16) 0.0161(18)
N6 0.027(2) 0.030(2) 0.029(2) 0.0136(17) 0.0130(17) 0.0109(17)
N7 0.028(2) 0.026(2) 0.033(2) 0.0103(17) 0.0143(17) 0.0144(17)
N8 0.025(2) 0.027(2) 0.026(2) 0.0098(17) 0.0109(16) 0.0097(17)
C31 0.030(3) 0.031(3) 0.028(3) 0.006(2) 0.011(2) 0.013(2)
C32 0.038(3) 0.035(3) 0.035(3) 0.003(2) 0.005(2) 0.012(2)
C33 0.051(3) 0.055(4) 0.031(3) 0.003(3) -0.004(2) 0.023(3)
C34 0.048(3) 0.048(3) 0.034(3) 0.013(3) 0.000(2) 0.020(3)
C35 0.033(3) 0.036(3) 0.029(3) 0.015(2) 0.011(2) 0.019(2)
C36 0.032(3) 0.023(3) 0.034(3) 0.003(2) 0.019(2) 0.008(2)
C37 0.044(3) 0.033(3) 0.039(3) 0.003(2) 0.022(3) 0.002(2)
C38 0.038(3) 0.060(4) 0.049(4) -0.001(3) 0.015(3) -0.003(3)
C39 0.028(3) 0.056(3) 0.037(3) 0.003(3) 0.010(2) 0.013(3)
C40 0.025(3) 0.036(3) 0.031(3) 0.002(2) 0.006(2) 0.016(2)
C41 0.028(3) 0.030(3) 0.025(2) 0.006(2) 0.012(2) 0.012(2)
C42 0.027(3) 0.032(3) 0.033(3) 0.003(2) 0.006(2) 0.014(2)
C43 0.024(3) 0.030(3) 0.048(3) 0.003(2) 0.014(2) 0.008(2)
C44 0.027(3) 0.031(3) 0.041(3) 0.006(2) 0.020(2) 0.006(2)
C45 0.029(3) 0.024(2) 0.026(2) 0.005(2) 0.015(2) 0.011(2)
C46 0.037(3) 0.038(3) 0.032(3) 0.021(2) 0.016(2) 0.015(2)
C47 0.042(3) 0.024(3) 0.041(3) 0.015(2) 0.027(2) 0.015(2)
C48 0.035(3) 0.034(3) 0.028(3) 0.012(2) 0.022(2) 0.014(2)
C49 0.055(3) 0.029(3) 0.034(3) 0.009(2) 0.009(2) 0.009(2)
C50 0.048(3) 0.049(3) 0.039(3) 0.017(3) 0.000(2) 0.014(3)
C51 0.037(3) 0.049(3) 0.045(3) 0.026(3) 0.019(2) 0.024(2)
C52 0.025(2) 0.019(2) 0.021(2) 0.0051(19) 0.013(2) 0.0070(19)
C53 0.023(2) 0.023(2) 0.034(3) 0.013(2) 0.018(2) 0.0093(19)
C54 0.023(2) 0.027(3) 0.029(3) 0.011(2) 0.0122(19) 0.011(2)
C55 0.042(3) 0.041(3) 0.039(3) 0.026(2) 0.005(2) 0.001(2)
C56 0.048(3) 0.050(3) 0.054(4) 0.029(3) -0.003(3) -0.012(3)
C57 0.032(3) 0.048(3) 0.046(3) 0.016(3) -0.001(2) 0.003(3)
C58 0.031(3) 0.043(3) 0.054(3) 0.027(3) 0.000(2) 0.009(2)
C59 0.033(3) 0.031(3) 0.050(3) 0.021(2) 0.005(2) 0.007(2)
Ni3 0.0212(3) 0.0228(3) 0.0201(3) 0.0068(2) 0.0082(2) 0.0079(2)
O7 0.0248(16) 0.0228(17) 0.0289(17) 0.0115(14) 0.0143(13) 0.0137(14)
O8 0.0247(16) 0.0249(16) 0.0229(16) 0.0077(13) 0.0106(13) 0.0075(13)
O9 0.0346(17) 0.0243(17) 0.0287(17) 0.0057(14) 0.0175(14) 0.0110(14)
N9 0.025(2) 0.024(2) 0.0211(19) 0.0088(16) 0.0109(15) 0.0095(17)
N10 0.0203(19) 0.024(2) 0.0198(19) 0.0073(16) 0.0047(15) 0.0064(16)
N11 0.0235(19) 0.024(2) 0.024(2) 0.0086(17) 0.0092(16) 0.0089(16)
N12 0.024(2) 0.023(2) 0.025(2) 0.0077(16) 0.0085(16) 0.0070(17)
C61 0.032(3) 0.031(3) 0.024(2) 0.009(2) 0.009(2) 0.012(2)
C62 0.033(3) 0.040(3) 0.032(3) 0.015(2) 0.010(2) 0.019(2)
C63 0.026(3) 0.049(3) 0.027(3) 0.012(2) 0.005(2) 0.016(2)
C64 0.027(3) 0.033(3) 0.027(3) 0.010(2) 0.010(2) 0.008(2)
C65 0.022(2) 0.024(3) 0.021(2) 0.009(2) 0.0094(19) 0.0050(19)
C66 0.027(3) 0.029(3) 0.025(2) 0.011(2) 0.009(2) 0.011(2)
C67 0.036(3) 0.038(3) 0.035(3) 0.009(2) 0.009(2) 0.022(2)
C68 0.032(3) 0.057(3) 0.040(3) 0.012(3) 0.006(2) 0.025(3)
C69 0.029(3) 0.045(3) 0.029(3) 0.012(2) 0.002(2) 0.011(2)
C70 0.025(2) 0.031(3) 0.022(2) 0.007(2) 0.005(2) 0.009(2)
C71 0.025(2) 0.028(3) 0.033(3) 0.013(2) 0.009(2) 0.007(2)
C72 0.022(2) 0.029(3) 0.037(3) 0.013(2) 0.006(2) 0.004(2)
C73 0.023(2) 0.039(3) 0.041(3) 0.020(2) 0.014(2) 0.011(2)
C74 0.027(3) 0.032(3) 0.031(3) 0.014(2) 0.013(2) 0.015(2)
C75 0.022(2) 0.028(3) 0.025(2) 0.011(2) 0.0064(19) 0.011(2)
C76 0.025(2) 0.022(2) 0.023(2) 0.0039(19) 0.0049(19) 0.005(2)
C77 0.026(2) 0.027(2) 0.020(2) 0.0068(19) 0.0103(19) 0.013(2)
C78 0.025(2) 0.029(3) 0.021(2) 0.0091(19) 0.0126(19) 0.012(2)
C79 0.049(3) 0.035(3) 0.031(3) 0.012(2) 0.006(2) 0.022(2)
C80 0.035(3) 0.046(3) 0.031(3) -0.001(2) -0.001(2) 0.017(2)
C81 0.042(3) 0.036(3) 0.049(3) 0.002(2) 0.026(3) 0.001(2)
C82 0.025(2) 0.022(2) 0.021(2) 0.009(2) 0.001(2) 0.009(2)
C83 0.020(2) 0.025(2) 0.024(2) 0.0095(19) 0.0093(19) 0.0095(19)
C84 0.027(2) 0.026(3) 0.022(2) 0.008(2) 0.0118(19) 0.010(2)
C85 0.036(3) 0.027(3) 0.052(3) -0.001(2) -0.003(2) 0.014(2)
C86 0.042(3) 0.037(3) 0.066(4) 0.003(3) -0.008(3) 0.024(3)
C87 0.027(3) 0.037(3) 0.045(3) 0.010(2) 0.001(2) 0.013(2)
C88 0.033(3) 0.026(3) 0.050(3) -0.003(2) 0.002(2) 0.004(2)
C89 0.026(3) 0.027(3) 0.053(3) 0.006(2) 0.006(2) 0.014(2)
Ni4 0.0196(3) 0.0241(3) 0.0208(3) 0.0085(2) 0.0074(2) 0.0091(2)
O10 0.0246(16) 0.0178(16) 0.0363(18) 0.0102(14) 0.0116(13) 0.0079(14)
O11 0.0219(16) 0.0276(17) 0.0223(16) 0.0092(13) 0.0077(13) 0.0113(13)
O12 0.0308(17) 0.0391(19) 0.0309(17) 0.0190(15) 0.0193(14) 0.0165(15)
N13 0.0215(19) 0.029(2) 0.0217(19) 0.0085(17) 0.0091(15) 0.0134(17)
N14 0.0175(18) 0.025(2) 0.0245(19) 0.0090(16) 0.0064(15) 0.0080(16)
N15 0.0207(19) 0.023(2) 0.024(2) 0.0053(16) 0.0055(16) 0.0093(16)
N16 0.0215(19) 0.024(2) 0.0234(19) 0.0085(16) 0.0081(15) 0.0083(16)
C91 0.024(2) 0.030(3) 0.026(2) 0.008(2) 0.010(2) 0.011(2)
C92 0.029(3) 0.026(3) 0.036(3) 0.008(2) 0.008(2) 0.005(2)
C93 0.029(3) 0.040(3) 0.036(3) 0.014(2) 0.000(2) 0.000(2)
C94 0.032(3) 0.042(3) 0.034(3) 0.018(2) -0.001(2) 0.012(2)
C95 0.027(2) 0.031(3) 0.026(2) 0.012(2) 0.012(2) 0.014(2)
C96 0.029(3) 0.024(2) 0.025(2) 0.007(2) 0.011(2) 0.011(2)
C97 0.037(3) 0.034(3) 0.030(3) 0.009(2) 0.011(2) 0.001(2)
C98 0.025(3) 0.054(3) 0.041(3) 0.009(3) 0.003(2) -0.008(2)
C99 0.027(3) 0.050(3) 0.029(3) 0.006(2) 0.003(2) 0.003(2)
C100 0.029(3) 0.032(3) 0.022(2) 0.003(2) 0.007(2) 0.013(2)
C101 0.025(2) 0.027(3) 0.026(2) 0.006(2) 0.0045(19) 0.012(2)
C102 0.022(2) 0.035(3) 0.036(3) 0.012(2) 0.006(2) 0.013(2)
C103 0.019(2) 0.036(3) 0.048(3) 0.011(2) 0.012(2) 0.013(2)
C104 0.026(3) 0.027(3) 0.037(3) 0.012(2) 0.018(2) 0.010(2)
C105 0.026(2) 0.020(2) 0.024(2) 0.0072(19) 0.0107(19) 0.0092(19)
C106 0.026(2) 0.030(3) 0.027(2) 0.010(2) 0.0034(19) 0.012(2)
C107 0.027(2) 0.022(2) 0.030(3) 0.012(2) 0.013(2) 0.008(2)
C108 0.026(2) 0.027(3) 0.023(2) 0.0074(19) 0.0091(19) 0.009(2)
C109 0.040(3) 0.029(3) 0.036(3) 0.010(2) 0.003(2) 0.011(2)
C110 0.039(3) 0.045(3) 0.026(3) 0.011(2) 0.000(2) 0.013(2)
C111 0.032(3) 0.048(3) 0.042(3) 0.024(2) 0.015(2) 0.021(2)
C112 0.026(2) 0.022(2) 0.020(2) 0.0032(19) 0.010(2) 0.007(2)
C113 0.024(2) 0.023(2) 0.026(2) 0.0100(19) 0.0110(19) 0.0075(19)
C114 0.024(2) 0.025(3) 0.024(2) 0.007(2) 0.0110(19) 0.009(2)
C115 0.041(3) 0.036(3) 0.055(3) 0.021(3) -0.008(3) 0.001(3)
C116 0.056(4) 0.034(3) 0.082(4) 0.026(3) -0.023(3) -0.017(3)
C117 0.038(3) 0.055(4) 0.053(3) 0.018(3) -0.005(3) 0.001(3)
C118 0.031(3) 0.046(3) 0.052(3) 0.023(3) -0.002(2) 0.013(3)
C119 0.028(3) 0.031(3) 0.047(3) 0.014(2) -0.001(2) 0.008(2)
B1 0.026(3) 0.028(3) 0.025(3) 0.007(2) 0.007(2) 0.008(2)
C120 0.025(2) 0.021(2) 0.029(3) 0.008(2) 0.007(2) 0.007(2)
C121 0.028(3) 0.038(3) 0.031(3) 0.014(2) 0.006(2) 0.011(2)
C122 0.023(3) 0.045(3) 0.045(3) 0.019(3) 0.007(2) 0.009(2)
C123 0.032(3) 0.036(3) 0.048(3) 0.021(2) 0.022(2) 0.017(2)
C124 0.039(3) 0.029(3) 0.030(3) 0.011(2) 0.015(2) 0.014(2)
C125 0.026(2) 0.026(3) 0.033(3) 0.009(2) 0.007(2) 0.013(2)
C126 0.021(2) 0.028(3) 0.026(2) 0.006(2) 0.0052(19) 0.006(2)
C127 0.035(3) 0.026(3) 0.046(3) 0.003(2) 0.021(2) 0.005(2)
C128 0.065(4) 0.029(3) 0.082(4) 0.014(3) 0.043(3) 0.010(3)
C129 0.065(4) 0.035(3) 0.087(4) 0.014(3) 0.037(3) 0.025(3)
C130 0.039(3) 0.042(3) 0.062(4) 0.012(3) 0.025(3) 0.019(3)
C131 0.023(2) 0.028(3) 0.041(3) 0.012(2) 0.008(2) 0.004(2)
C132 0.029(3) 0.029(3) 0.021(2) 0.009(2) 0.013(2) 0.005(2)
C133 0.028(3) 0.039(3) 0.027(3) 0.015(2) 0.007(2) 0.007(2)
C134 0.032(3) 0.051(3) 0.024(3) 0.009(2) 0.003(2) 0.007(2)
C135 0.035(3) 0.045(3) 0.028(3) -0.002(2) 0.001(2) -0.004(3)
C136 0.051(3) 0.033(3) 0.042(3) -0.002(2) 0.009(3) 0.004(3)
C137 0.033(3) 0.035(3) 0.033(3) 0.004(2) 0.011(2) 0.012(2)
C138 0.024(2) 0.023(2) 0.028(3) 0.011(2) 0.0073(19) 0.004(2)
C139 0.038(3) 0.033(3) 0.027(3) 0.011(2) 0.006(2) 0.009(2)
C140 0.031(3) 0.036(3) 0.046(3) 0.019(2) 0.006(2) 0.007(2)
C141 0.037(3) 0.040(3) 0.039(3) 0.021(2) 0.002(2) 0.004(2)
C142 0.041(3) 0.045(3) 0.024(3) 0.012(2) 0.009(2) 0.003(3)
C143 0.027(3) 0.027(3) 0.030(3) 0.009(2) 0.010(2) 0.001(2)
B2 0.030(3) 0.029(3) 0.030(3) 0.008(2) 0.010(2) 0.014(2)
C144 0.036(3) 0.033(3) 0.034(3) 0.014(2) 0.018(2) 0.017(2)
C145 0.050(3) 0.048(3) 0.061(3) 0.033(3) 0.034(3) 0.029(3)
C146 0.082(4) 0.077(4) 0.112(5) 0.073(4) 0.076(4) 0.056(4)
C147 0.098(5) 0.065(4) 0.101(5) 0.066(4) 0.069(4) 0.058(4)
C148 0.084(4) 0.059(4) 0.076(4) 0.047(3) 0.049(3) 0.055(3)
C149 0.043(3) 0.040(3) 0.042(3) 0.017(2) 0.023(2) 0.021(2)
C150 0.029(3) 0.019(2) 0.031(3) 0.012(2) 0.011(2) 0.010(2)
C151 0.031(3) 0.023(2) 0.033(3) 0.010(2) 0.010(2) 0.011(2)
C152 0.045(3) 0.029(3) 0.026(3) 0.011(2) 0.017(2) 0.021(2)
C153 0.035(3) 0.035(3) 0.043(3) 0.018(2) 0.023(2) 0.020(2)
C154 0.026(3) 0.044(3) 0.042(3) 0.012(2) 0.010(2) 0.012(2)
C155 0.033(3) 0.040(3) 0.029(3) 0.009(2) 0.009(2) 0.012(2)
C156 0.026(2) 0.030(3) 0.024(2) 0.009(2) 0.0051(19) 0.015(2)
C157 0.039(3) 0.034(3) 0.029(3) 0.012(2) 0.009(2) 0.011(2)
C158 0.043(3) 0.032(3) 0.045(3) 0.019(3) 0.010(2) 0.009(2)
C159 0.029(3) 0.038(3) 0.040(3) 0.004(2) 0.002(2) 0.012(2)
C160 0.037(3) 0.053(3) 0.029(3) 0.007(3) 0.014(2) 0.015(3)
C161 0.033(3) 0.037(3) 0.032(3) 0.014(2) 0.015(2) 0.014(2)
C162 0.030(3) 0.037(3) 0.025(2) 0.009(2) 0.017(2) 0.013(2)
C163 0.037(3) 0.043(3) 0.040(3) 0.022(3) 0.002(2) 0.004(2)
C164 0.055(4) 0.051(4) 0.055(4) 0.035(3) -0.009(3) 0.009(3)
C165 0.036(3) 0.067(4) 0.034(3) 0.021(3) 0.004(2) 0.007(3)
C166 0.028(3) 0.039(3) 0.042(3) 0.006(2) 0.012(2) 0.006(2)
C167 0.029(3) 0.036(3) 0.044(3) 0.012(2) 0.018(2) 0.011(2)
B3 0.021(3) 0.026(3) 0.029(3) 0.008(2) 0.005(2) 0.006(2)
C168 0.023(2) 0.035(3) 0.021(2) 0.010(2) 0.0146(19) 0.008(2)
C169 0.025(3) 0.040(3) 0.033(3) 0.002(2) 0.007(2) 0.014(2)
C170 0.037(3) 0.035(3) 0.044(3) -0.010(2) 0.006(2) 0.014(2)
C171 0.030(3) 0.045(3) 0.035(3) -0.003(2) -0.002(2) 0.007(2)
C172 0.029(3) 0.050(3) 0.032(3) 0.019(2) 0.011(2) 0.015(2)
C173 0.024(3) 0.037(3) 0.025(2) 0.013(2) 0.010(2) 0.007(2)
C174 0.021(2) 0.023(2) 0.030(3) 0.006(2) 0.0069(19) 0.0092(19)
C175 0.027(2) 0.030(3) 0.031(3) 0.013(2) 0.008(2) 0.014(2)
C176 0.044(3) 0.034(3) 0.031(3) 0.018(2) 0.017(2) 0.019(2)
C177 0.040(3) 0.031(3) 0.050(3) 0.015(2) 0.024(3) 0.014(2)
C178 0.028(3) 0.035(3) 0.048(3) 0.011(2) 0.012(2) 0.011(2)
C179 0.029(3) 0.034(3) 0.037(3) 0.014(2) 0.011(2) 0.013(2)
C180 0.020(2) 0.024(2) 0.027(3) 0.006(2) 0.0008(19) 0.0001(19)
C181 0.032(3) 0.028(3) 0.026(3) 0.004(2) 0.002(2) 0.007(2)
C182 0.044(3) 0.025(3) 0.045(3) 0.011(2) -0.002(2) 0.014(2)
C183 0.057(3) 0.036(3) 0.036(3) 0.015(2) 0.003(3) 0.013(3)
C184 0.052(3) 0.042(3) 0.030(3) 0.015(2) 0.011(2) 0.011(3)
C185 0.035(3) 0.031(3) 0.035(3) 0.015(2) 0.015(2) 0.007(2)
C186 0.024(2) 0.032(3) 0.023(2) 0.011(2) 0.0080(19) 0.011(2)
C187 0.024(2) 0.034(3) 0.036(3) 0.015(2) 0.007(2) 0.011(2)
C188 0.032(3) 0.028(3) 0.042(3) 0.012(2) 0.007(2) 0.006(2)
C189 0.043(3) 0.029(3) 0.047(3) 0.008(2) 0.013(2) 0.012(2)
C190 0.039(3) 0.035(3) 0.049(3) 0.015(2) 0.023(2) 0.015(2)
C191 0.028(3) 0.031(3) 0.041(3) 0.012(2) 0.011(2) 0.009(2)
B4 0.019(3) 0.031(3) 0.024(3) 0.013(2) 0.006(2) 0.009(2)
C192 0.022(2) 0.032(3) 0.026(2) 0.015(2) 0.0043(19) 0.012(2)
C193 0.027(3) 0.030(3) 0.032(3) 0.011(2) 0.008(2) 0.012(2)
C194 0.028(3) 0.028(3) 0.043(3) 0.018(2) 0.008(2) 0.007(2)
C195 0.046(3) 0.027(3) 0.034(3) 0.010(2) -0.002(2) 0.017(2)
C196 0.039(3) 0.038(3) 0.036(3) 0.018(2) 0.014(2) 0.021(2)
C197 0.025(2) 0.027(3) 0.032(3) 0.013(2) 0.007(2) 0.008(2)
C198 0.013(2) 0.033(3) 0.035(3) 0.012(2) 0.0064(19) 0.012(2)
C199 0.022(2) 0.030(3) 0.029(3) 0.010(2) 0.0055(19) 0.008(2)
C200 0.024(2) 0.046(3) 0.032(3) 0.022(2) 0.009(2) 0.012(2)
C201 0.032(3) 0.038(3) 0.046(3) 0.028(3) 0.016(2) 0.012(2)
C202 0.039(3) 0.030(3) 0.045(3) 0.014(2) 0.010(2) 0.014(2)
C203 0.029(3) 0.034(3) 0.030(3) 0.014(2) 0.007(2) 0.013(2)
C204 0.023(2) 0.031(3) 0.022(2) 0.009(2) 0.0101(19) 0.012(2)
C205 0.025(3) 0.041(3) 0.037(3) 0.020(2) 0.009(2) 0.011(2)
C206 0.035(3) 0.051(3) 0.043(3) 0.026(3) 0.007(2) 0.018(3)
C207 0.022(3) 0.059(3) 0.030(3) 0.015(2) 0.002(2) 0.017(2)
C208 0.025(3) 0.035(3) 0.028(3) 0.007(2) 0.006(2) 0.009(2)
C209 0.027(3) 0.031(3) 0.025(2) 0.009(2) 0.011(2) 0.015(2)
C210 0.022(2) 0.020(2) 0.029(3) 0.0071(19) 0.0036(19) 0.0044(19)
C211 0.029(3) 0.026(3) 0.026(3) 0.011(2) 0.009(2) 0.008(2)
C212 0.043(3) 0.033(3) 0.031(3) 0.013(2) 0.015(2) 0.012(2)
C213 0.031(3) 0.041(3) 0.050(3) 0.010(2) 0.020(2) 0.015(2)
C214 0.026(3) 0.037(3) 0.041(3) 0.009(2) 0.005(2) 0.007(2)
C215 0.023(2) 0.036(3) 0.029(3) 0.006(2) 0.007(2) 0.009(2)
C30 0.105(10) 0.082(9) 0.038(7) -0.033(6) -0.038(6) 0.073(8)
Cl1 0.097(3) 0.113(3) 0.089(3) 0.019(2) 0.019(2) 0.040(2)
Cl2 0.087(2) 0.0516(18) 0.084(2) 0.0328(17) 0.0374(18) 0.0319(17)

loop_
_atom_type_symbol
_atom_type_description
_atom_type_scat_dispersion_real
_atom_type_scat_dispersion_imag
_atom_type_scat_source
C C 0.0033 0.0016 'International Tables Vol C Tables 4.2.6.8 and 6.1.1.4'
H H 0.0000 0.0000 'International Tables Vol C Tables 4.2.6.8 and 6.1.1.4'
N N 0.0061 0.0033 'International Tables Vol C Tables 4.2.6.8 and 6.1.1.4'
O O 0.0106 0.0060 'International Tables Vol C Tables 4.2.6.8 and 6.1.1.4'
Ni Ni 0.3393 1.1124 'International Tables Vol C Tables 4.2.6.8 and 6.1.1.4'
B B 0.0013 0.0007 'International Tables Vol C Tables 4.2.6.8 and 6.1.1.4'
Cl Cl 0.1484 0.1585 'International Tables Vol C Tables 4.2.6.8 and 6.1.1.4'

loop_
_geom_angle_atom_site_label_1
_geom_angle_atom_site_label_2
_geom_angle_atom_site_label_3
_geom_angle
_geom_angle_site_symmetry_1
_geom_angle_site_symmetry_3
_geom_angle_publ_flag
O2 Ni1 N2 168.56(13) . . ?
O2 Ni1 O1 78.60(10) . . ?
N2 Ni1 O1 90.58(12) . . ?
O2 Ni1 N1 96.67(12) . . ?
N2 Ni1 N1 79.37(14) . . ?
O1 Ni1 N1 89.66(12) . . ?
O2 Ni1 N4 107.35(12) . . ?
N2 Ni1 N4 83.79(13) . . ?
O1 Ni1 N4 171.77(11) . . ?
N1 Ni1 N4 95.18(12) . . ?
O2 Ni1 N3 102.05(12) . . ?
N2 Ni1 N3 81.49(14) . . ?
O1 Ni1 N3 90.12(12) . . ?
N1 Ni1 N3 160.86(14) . . ?
N4 Ni1 N3 83.13(12) . . ?
C23 O1 Ni1 112.1(2) . . ?
C22 O2 Ni1 117.7(3) . . ?
C5 N1 C1 117.9(4) . . ?
C5 N1 Ni1 110.8(3) . . ?
C1 N1 Ni1 131.2(3) . . ?
C17 N2 C16 111.8(4) . . ?
C17 N2 C18 112.5(3) . . ?
C16 N2 C18 110.5(3) . . ?
C17 N2 Ni1 107.0(3) . . ?
C16 N2 Ni1 106.4(3) . . ?
C18 N2 Ni1 108.3(3) . . ?
C10 N3 C6 119.0(4) . . ?
C10 N3 Ni1 130.3(3) . . ?
C6 N3 Ni1 108.7(3) . . ?
C11 N4 C15 118.0(4) . . ?
C11 N4 Ni1 130.5(3) . . ?
C15 N4 Ni1 109.0(3) . . ?
N1 C1 C2 121.2(5) . . ?
N1 C1 C19 118.9(4) . . ?
C2 C1 C19 119.8(4) . . ?
C3 C2 C1 120.6(5) . . ?
C2 C3 C4 119.0(5) . . ?
C3 C4 C5 119.1(5) . . ?
N1 C5 C4 122.2(5) . . ?
N1 C5 C16 116.9(4) . . ?
C4 C5 C16 121.0(4) . . ?
C7 C6 N3 122.4(5) . . ?
C7 C6 C17 121.7(5) . . ?
N3 C6 C17 115.8(4) . . ?
C8 C7 C6 119.3(6) . . ?
C7 C8 C9 120.2(6) . . ?
C8 C9 C10 119.3(5) . . ?
N3 C10 C9 119.6(5) . . ?
N3 C10 C21 119.6(4) . . ?
C9 C10 C21 120.8(5) . . ?
N4 C11 C12 121.2(4) . . ?
N4 C11 C20 119.4(4) . . ?
C12 C11 C20 119.4(4) . . ?
C13 C12 C11 119.6(5) . . ?
C12 C13 C14 119.1(4) . . ?
C15 C14 C13 118.9(4) . . ?
N4 C15 C14 123.1(4) . . ?
N4 C15 C18 116.4(4) . . ?
C14 C15 C18 120.4(4) . . ?
N2 C16 C5 110.3(4) . . ?
N2 C17 C6 110.6(4) . . ?
N2 C18 C15 113.4(3) . . ?
O3 C22 O2 124.1(4) . . ?
O3 C22 C23 117.3(4) . . ?
O2 C22 C23 118.6(3) . . ?
O1 C23 C22 108.1(3) . . ?
O1 C23 C24 108.7(3) . . ?
C22 C23 C24 113.0(3) . . ?
C29 C24 C25 118.3(4) . . ?
C29 C24 C23 119.3(4) . . ?
C25 C24 C23 122.4(4) . . ?
C26 C25 C24 119.8(4) . . ?
C27 C26 C25 121.3(4) . . ?
C28 C27 C26 119.2(5) . . ?
C27 C28 C29 120.0(4) . . ?
C24 C29 C28 121.4(4) . . ?
O5 Ni2 N6 170.31(12) . . ?
O5 Ni2 O4 78.42(10) . . ?
N6 Ni2 O4 91.98(12) . . ?
O5 Ni2 N8 105.22(11) . . ?
N6 Ni2 N8 84.45(13) . . ?
O4 Ni2 N8 174.80(12) . . ?
O5 Ni2 N5 99.04(12) . . ?
N6 Ni2 N5 79.06(13) . . ?
O4 Ni2 N5 87.52(12) . . ?
N8 Ni2 N5 95.49(12) . . ?
O5 Ni2 N7 101.30(12) . . ?
N6 Ni2 N7 80.30(13) . . ?
O4 Ni2 N7 93.13(11) . . ?
N8 Ni2 N7 82.56(12) . . ?
N5 Ni2 N7 159.35(13) . . ?
C53 O4 Ni2 113.1(2) . . ?
C52 O5 Ni2 118.2(2) . . ?
C31 N5 C35 118.2(4) . . ?
C31 N5 Ni2 130.9(3) . . ?
C35 N5 Ni2 110.8(3) . . ?
C46 N6 C47 112.1(3) . . ?
C46 N6 C48 110.5(3) . . ?
C47 N6 C48 111.6(3) . . ?
C46 N6 Ni2 106.6(2) . . ?
C47 N6 Ni2 108.6(2) . . ?
C48 N6 Ni2 107.1(2) . . ?
C36 N7 C40 117.4(4) . . ?
C36 N7 Ni2 109.2(3) . . ?
C40 N7 Ni2 130.7(3) . . ?
C41 N8 C45 117.6(3) . . ?
C41 N8 Ni2 131.1(3) . . ?
C45 N8 Ni2 108.2(3) . . ?
N5 C31 C32 121.4(4) . . ?
N5 C31 C49 118.3(4) . . ?
C32 C31 C49 120.3(4) . . ?
C33 C32 C31 119.4(4) . . ?
C32 C33 C34 119.8(4) . . ?
C35 C34 C33 118.3(4) . . ?
N5 C35 C34 122.8(4) . . ?
N5 C35 C46 116.1(4) . . ?
C34 C35 C46 121.2(4) . . ?
N7 C36 C37 123.0(4) . . ?
N7 C36 C47 115.4(4) . . ?
C37 C36 C47 121.6(4) . . ?
C38 C37 C36 118.8(5) . . ?
C39 C38 C37 119.0(5) . . ?
C38 C39 C40 120.7(5) . . ?
N7 C40 C39 121.1(4) . . ?
N7 C40 C50 118.5(4) . . ?
C39 C40 C50 120.4(4) . . ?
N8 C41 C42 121.5(4) . . ?
N8 C41 C51 119.2(4) . . ?
C42 C41 C51 119.2(4) . . ?
C43 C42 C41 120.5(4) . . ?
C42 C43 C44 118.2(4) . . ?
C43 C44 C45 119.4(4) . . ?
N8 C45 C44 122.6(4) . . ?
N8 C45 C48 116.6(3) . . ?
C44 C45 C48 120.7(4) . . ?
N6 C46 C35 110.5(3) . . ?
N6 C47 C36 110.4(3) . . ?
N6 C48 C45 112.8(3) . . ?
O6 C52 O5 125.0(4) . . ?
O6 C52 C53 117.6(3) . . ?
O5 C52 C53 117.4(3) . . ?
O4 C53 C52 108.7(3) . . ?
O4 C53 C54 110.3(3) . . ?
C52 C53 C54 112.7(3) . . ?
C59 C54 C55 117.3(4) . . ?
C59 C54 C53 119.8(4) . . ?
C55 C54 C53 122.9(4) . . ?
C56 C55 C54 120.3(4) . . ?
C57 C56 C55 121.6(5) . . ?
C58 C57 C56 118.8(5) . . ?
C57 C58 C59 119.8(4) . . ?
C54 C59 C58 122.1(4) . . ?
O8 Ni3 N10 169.77(12) . . ?
O8 Ni3 O7 78.29(11) . . ?
N10 Ni3 O7 92.87(12) . . ?
O8 Ni3 N12 104.44(12) . . ?
N10 Ni3 N12 84.68(13) . . ?
O7 Ni3 N12 175.83(12) . . ?
O8 Ni3 N9 96.32(11) . . ?
N10 Ni3 N9 78.06(12) . . ?
O7 Ni3 N9 88.10(11) . . ?
N12 Ni3 N9 94.68(12) . . ?
O8 Ni3 N11 103.62(11) . . ?
N10 Ni3 N11 81.45(12) . . ?
O7 Ni3 N11 90.94(11) . . ?
N12 Ni3 N11 85.36(12) . . ?
N9 Ni3 N11 159.41(12) . . ?
C83 O7 Ni3 114.0(2) . . ?
C82 O8 Ni3 118.6(3) . . ?
C61 N9 C65 118.6(3) . . ?
C61 N9 Ni3 130.4(3) . . ?
C65 N9 Ni3 110.4(2) . . ?
C77 N10 C78 112.5(3) . . ?
C77 N10 C76 112.0(3) . . ?
C78 N10 C76 110.3(3) . . ?
C77 N10 Ni3 108.5(2) . . ?
C78 N10 Ni3 107.0(2) . . ?
C76 N10 Ni3 106.2(2) . . ?
C66 N11 C70 117.9(3) . . ?
C66 N11 Ni3 109.6(3) . . ?
C70 N11 Ni3 129.7(3) . . ?
C71 N12 C75 118.1(3) . . ?
C71 N12 Ni3 131.3(3) . . ?
C75 N12 Ni3 110.0(3) . . ?
N9 C61 C62 120.9(4) . . ?
N9 C61 C79 118.6(4) . . ?
C62 C61 C79 120.5(4) . . ?
C63 C62 C61 119.8(4) . . ?
C62 C63 C64 119.4(4) . . ?
C65 C64 C63 118.2(4) . . ?
N9 C65 C64 122.9(4) . . ?
N9 C65 C76 116.0(3) . . ?
C64 C65 C76 121.0(4) . . ?
N11 C66 C67 122.9(4) . . ?
N11 C66 C77 114.9(3) . . ?
C67 C66 C77 122.1(4) . . ?
C66 C67 C68 119.1(4) . . ?
C69 C68 C67 118.0(4) . . ?
C68 C69 C70 121.4(4) . . ?
N11 C70 C69 120.7(4) . . ?
N11 C70 C80 118.4(4) . . ?
C69 C70 C80 120.9(4) . . ?
N12 C71 C72 120.7(4) . . ?
N12 C71 C81 120.2(4) . . ?
C72 C71 C81 119.2(4) . . ?
C73 C72 C71 120.7(4) . . ?
C72 C73 C74 118.6(4) . . ?
C75 C74 C73 118.9(4) . . ?
N12 C75 C74 123.1(4) . . ?
N12 C75 C78 116.8(3) . . ?
C74 C75 C78 120.0(4) . . ?
N10 C76 C65 110.4(3) . . ?
N10 C77 C66 110.7(3) . . ?
N10 C78 C75 114.1(3) . . ?
O8 C82 O9 124.9(4) . . ?
O8 C82 C83 118.0(4) . . ?
O9 C82 C83 117.0(3) . . ?
O7 C83 C84 109.6(3) . . ?
O7 C83 C82 108.1(3) . . ?
C84 C83 C82 113.4(3) . . ?
C89 C84 C85 118.3(4) . . ?
C89 C84 C83 118.7(4) . . ?
C85 C84 C83 123.0(4) . . ?
C84 C85 C86 120.3(4) . . ?
C87 C86 C85 120.9(4) . . ?
C86 C87 C88 118.8(4) . . ?
C87 C88 C89 120.3(4) . . ?
C84 C89 C88 121.3(4) . . ?
O11 Ni4 N14 167.37(11) . . ?
O11 Ni4 O10 77.52(11) . . ?
N14 Ni4 O10 92.19(12) . . ?
O11 Ni4 N16 106.52(11) . . ?
N14 Ni4 N16 84.58(12) . . ?
O10 Ni4 N16 172.20(12) . . ?
O11 Ni4 N13 94.41(11) . . ?
N14 Ni4 N13 78.29(12) . . ?
O10 Ni4 N13 91.05(11) . . ?
N16 Ni4 N13 95.23(12) . . ?
O11 Ni4 N15 105.96(11) . . ?
N14 Ni4 N15 81.10(12) . . ?
O10 Ni4 N15 90.31(11) . . ?
N16 Ni4 N15 82.19(12) . . ?
N13 Ni4 N15 159.38(12) . . ?
C113 O10 Ni4 115.1(2) . . ?
C112 O11 Ni4 117.7(2) . . ?
C95 N13 C91 118.9(3) . . ?
C95 N13 Ni4 109.3(3) . . ?
C91 N13 Ni4 131.1(3) . . ?
C107 N14 C108 111.5(3) . . ?
C107 N14 C106 112.7(3) . . ?
C108 N14 C106 111.2(3) . . ?
C107 N14 Ni4 108.9(2) . . ?
C108 N14 Ni4 106.2(2) . . ?
C106 N14 Ni4 105.9(2) . . ?
C100 N15 C96 118.1(3) . . ?
C100 N15 Ni4 127.9(3) . . ?
C96 N15 Ni4 109.1(3) . . ?
C101 N16 C105 118.5(3) . . ?
C101 N16 Ni4 129.7(3) . . ?
C105 N16 Ni4 108.3(2) . . ?
N13 C91 C92 121.0(4) . . ?
N13 C91 C109 117.6(4) . . ?
C92 C91 C109 121.4(4) . . ?
C93 C92 C91 120.0(4) . . ?
C92 C93 C94 119.1(4) . . ?
C93 C94 C95 118.8(4) . . ?
N13 C95 C94 122.0(4) . . ?
N13 C95 C106 116.9(4) . . ?
C94 C95 C106 121.2(4) . . ?
N15 C96 C97 122.5(4) . . ?
N15 C96 C107 114.6(3) . . ?
C97 C96 C107 122.9(4) . . ?
C96 C97 C98 118.8(4) . . ?
C99 C98 C97 119.9(4) . . ?
C98 C99 C100 119.1(4) . . ?
N15 C100 C99 121.2(4) . . ?
N15 C100 C110 117.6(4) . . ?
C99 C100 C110 121.2(4) . . ?
N16 C101 C102 121.0(4) . . ?
N16 C101 C111 119.3(3) . . ?
C102 C101 C111 119.7(4) . . ?
C103 C102 C101 119.8(4) . . ?
C104 C103 C102 119.2(4) . . ?
C103 C104 C105 119.1(4) . . ?
N16 C105 C104 122.2(4) . . ?
N16 C105 C108 116.2(3) . . ?
C104 C105 C108 121.7(4) . . ?
N14 C106 C95 109.9(3) . . ?
N14 C107 C96 109.8(3) . . ?
N14 C108 C105 112.1(3) . . ?
O12 C112 O11 124.6(4) . . ?
O12 C112 C113 117.6(3) . . ?
O11 C112 C113 117.8(3) . . ?
O10 C113 C114 109.7(3) . . ?
O10 C113 C112 107.3(3) . . ?
C114 C113 C112 115.3(3) . . ?
C115 C114 C119 118.1(4) . . ?
C115 C114 C113 124.4(4) . . ?
C119 C114 C113 117.5(4) . . ?
C114 C115 C116 120.1(5) . . ?
C117 C116 C115 121.6(5) . . ?
C116 C117 C118 119.1(5) . . ?
C117 C118 C119 119.8(4) . . ?
C114 C119 C118 121.3(4) . . ?
C126 B1 C138 110.6(3) . . ?
C126 B1 C120 108.7(3) . . ?
C138 B1 C120 108.5(3) . . ?
C126 B1 C132 109.3(3) . . ?
C138 B1 C132 111.3(3) . . ?
C120 B1 C132 108.3(3) . . ?
C125 C120 C121 115.7(4) . . ?
C125 C120 B1 123.4(4) . . ?
C121 C120 B1 120.7(4) . . ?
C122 C121 C120 122.4(4) . . ?
C121 C122 C123 121.0(4) . . ?
C124 C123 C122 118.3(4) . . ?
C123 C124 C125 120.3(4) . . ?
C120 C125 C124 122.4(4) . . ?
C127 C126 C131 114.0(4) . . ?
C127 C126 B1 123.4(4) . . ?
C131 C126 B1 122.6(4) . . ?
C128 C127 C126 123.6(4) . . ?
C129 C128 C127 120.3(5) . . ?
C128 C129 C130 118.9(5) . . ?
C129 C130 C131 119.6(4) . . ?
C130 C131 C126 123.6(4) . . ?
C133 C132 C137 114.3(4) . . ?
C133 C132 B1 123.9(4) . . ?
C137 C132 B1 121.8(4) . . ?
C134 C133 C132 123.6(4) . . ?
C135 C134 C133 120.1(4) . . ?
C134 C135 C136 118.3(4) . . ?
C137 C136 C135 121.0(5) . . ?
C136 C137 C132 122.7(4) . . ?
C139 C138 C143 114.3(4) . . ?
C139 C138 B1 121.4(4) . . ?
C143 C138 B1 124.2(4) . . ?
C140 C139 C138 123.4(4) . . ?
C141 C140 C139 119.9(4) . . ?
C140 C141 C142 119.1(4) . . ?
C141 C142 C143 120.1(4) . . ?
C142 C143 C138 123.2(4) . . ?
C144 B2 C162 109.9(4) . . ?
C144 B2 C156 110.2(3) . . ?
C162 B2 C156 110.1(3) . . ?
C144 B2 C150 109.9(3) . . ?
C162 B2 C150 108.5(3) . . ?
C156 B2 C150 108.1(3) . . ?
C149 C144 C145 113.9(4) . . ?
C149 C144 B2 123.7(4) . . ?
C145 C144 B2 122.4(4) . . ?
C146 C145 C144 123.1(4) . . ?
C145 C146 C147 120.9(5) . . ?
C148 C147 C146 118.6(5) . . ?
C147 C148 C149 119.4(5) . . ?
C148 C149 C144 124.1(4) . . ?
C151 C150 C155 115.0(4) . . ?
C151 C150 B2 123.9(4) . . ?
C155 C150 B2 121.0(4) . . ?
C150 C151 C152 122.8(4) . . ?
C153 C152 C151 120.0(4) . . ?
C154 C153 C152 119.1(4) . . ?
C153 C154 C155 120.4(4) . . ?
C154 C155 C150 122.7(4) . . ?
C161 C156 C157 114.2(4) . . ?
C161 C156 B2 125.0(4) . . ?
C157 C156 B2 120.8(4) . . ?
C158 C157 C156 123.4(4) . . ?
C159 C158 C157 120.7(4) . . ?
C158 C159 C160 118.0(4) . . ?
C159 C160 C161 120.8(4) . . ?
C160 C161 C156 122.9(4) . . ?
C163 C162 C167 114.8(4) . . ?
C163 C162 B2 122.3(4) . . ?
C167 C162 B2 122.8(4) . . ?
C164 C163 C162 122.5(5) . . ?
C165 C164 C163 120.6(5) . . ?
C166 C165 C164 119.3(5) . . ?
C165 C166 C167 119.6(5) . . ?
C166 C167 C162 123.2(4) . . ?
C180 B3 C168 108.9(3) . . ?
C180 B3 C186 107.2(3) . . ?
C168 B3 C186 113.6(3) . . ?
C180 B3 C174 111.2(3) . . ?
C168 B3 C174 107.5(3) . . ?
C186 B3 C174 108.6(3) . . ?
C173 C168 C169 115.5(4) . . ?
C173 C168 B3 124.7(4) . . ?
C169 C168 B3 119.8(4) . . ?
C170 C169 C168 122.3(4) . . ?
C171 C170 C169 120.9(4) . . ?
C172 C171 C170 118.3(4) . . ?
C171 C172 C173 120.8(4) . . ?
C168 C173 C172 122.2(4) . . ?
C179 C174 C175 114.9(4) . . ?
C179 C174 B3 123.0(4) . . ?
C175 C174 B3 122.0(4) . . ?
C176 C175 C174 122.5(4) . . ?
C177 C176 C175 120.2(4) . . ?
C178 C177 C176 119.1(4) . . ?
C177 C178 C179 119.7(4) . . ?
C178 C179 C174 123.6(4) . . ?
C185 C180 C181 115.1(4) . . ?
C185 C180 B3 122.0(4) . . ?
C181 C180 B3 122.9(4) . . ?
C182 C181 C180 122.6(4) . . ?
C183 C182 C181 119.6(4) . . ?
C184 C183 C182 119.0(4) . . ?
C183 C184 C185 121.2(4) . . ?
C184 C185 C180 122.5(4) . . ?
C187 C186 C191 113.8(4) . . ?
C187 C186 B3 122.2(4) . . ?
C191 C186 B3 123.6(4) . . ?
C188 C187 C186 124.2(4) . . ?
C189 C188 C187 119.5(4) . . ?
C190 C189 C188 118.7(4) . . ?
C189 C190 C191 120.4(4) . . ?
C190 C191 C186 123.3(4) . . ?
C210 B4 C198 108.0(3) . . ?
C210 B4 C204 109.8(3) . . ?
C198 B4 C204 111.6(3) . . ?
C210 B4 C192 107.2(3) . . ?
C198 B4 C192 112.4(3) . . ?
C204 B4 C192 107.7(3) . . ?
C193 C192 C197 114.4(4) . . ?
C193 C192 B4 124.6(4) . . ?
C197 C192 B4 120.9(4) . . ?
C194 C193 C192 123.4(4) . . ?
C193 C194 C195 120.2(4) . . ?
C196 C195 C194 118.6(4) . . ?
C195 C196 C197 120.3(4) . . ?
C196 C197 C192 123.1(4) . . ?
C199 C198 C203 114.1(4) . . ?
C199 C198 B4 125.8(4) . . ?
C203 C198 B4 120.1(4) . . ?
C200 C199 C198 123.2(4) . . ?
C201 C200 C199 120.1(4) . . ?
C200 C201 C202 119.1(4) . . ?
C203 C202 C201 119.5(4) . . ?
C202 C203 C198 124.0(4) . . ?
C205 C204 C209 114.6(4) . . ?
C205 C204 B4 120.5(4) . . ?
C209 C204 B4 124.9(4) . . ?
C206 C205 C204 123.6(4) . . ?
C205 C206 C207 120.0(4) . . ?
C208 C207 C206 118.7(4) . . ?
C207 C208 C209 120.5(4) . . ?
C208 C209 C204 122.6(4) . . ?
C215 C210 C211 116.1(3) . . ?
C215 C210 B4 118.1(3) . . ?
C211 C210 B4 125.3(4) . . ?
C210 C211 C212 122.5(4) . . ?
C213 C212 C211 120.2(4) . . ?
C212 C213 C214 118.9(4) . . ?
C213 C214 C215 119.7(4) . . ?
C210 C215 C214 122.4(3) . . ?
Cl2 C30 Cl1 110.7 . . ?

loop_
_geom_bond_atom_site_label_1
_geom_bond_atom_site_label_2
_geom_bond_distance
_geom_bond_site_symmetry_2
_geom_bond_publ_flag
Ni1 O2 2.019(3) . ?
Ni1 N2 2.064(3) . ?
Ni1 O1 2.116(3) . ?
Ni1 N1 2.149(3) . ?
Ni1 N4 2.153(3) . ?
Ni1 N3 2.181(4) . ?
O1 C23 1.444(4) . ?
O2 C22 1.272(5) . ?
O3 C22 1.250(4) . ?
N1 C5 1.337(5) . ?
N1 C1 1.357(5) . ?
N2 C17 1.463(5) . ?
N2 C16 1.478(6) . ?
N2 C18 1.485(5) . ?
N3 C10 1.342(6) . ?
N3 C6 1.364(6) . ?
N4 C11 1.348(5) . ?
N4 C15 1.355(5) . ?
C1 C2 1.388(6) . ?
C1 C19 1.500(6) . ?
C2 C3 1.336(7) . ?
C3 C4 1.379(7) . ?
C4 C5 1.390(6) . ?
C5 C16 1.499(6) . ?
C6 C7 1.354(6) . ?
C6 C17 1.500(7) . ?
C7 C8 1.350(8) . ?
C8 C9 1.372(8) . ?
C9 C10 1.410(7) . ?
C10 C21 1.473(7) . ?
C11 C12 1.398(6) . ?
C11 C20 1.491(6) . ?
C12 C13 1.374(6) . ?
C13 C14 1.379(7) . ?
C14 C15 1.369(6) . ?
C15 C18 1.508(6) . ?
C22 C23 1.526(6) . ?
C23 C24 1.536(6) . ?
C24 C29 1.376(6) . ?
C24 C25 1.400(6) . ?
C25 C26 1.385(6) . ?
C26 C27 1.375(6) . ?
C27 C28 1.374(6) . ?
C28 C29 1.390(6) . ?
Ni2 O5 2.021(3) . ?
Ni2 N6 2.061(3) . ?
Ni2 O4 2.091(3) . ?
Ni2 N8 2.135(3) . ?
Ni2 N5 2.154(3) . ?
Ni2 N7 2.226(4) . ?
O4 C53 1.427(4) . ?
O5 C52 1.268(4) . ?
O6 C52 1.249(4) . ?
N5 C31 1.350(5) . ?
N5 C35 1.354(5) . ?
N6 C46 1.476(5) . ?
N6 C47 1.478(5) . ?
N6 C48 1.491(5) . ?
N7 C36 1.356(5) . ?
N7 C40 1.360(5) . ?
N8 C41 1.344(5) . ?
N8 C45 1.361(5) . ?
C31 C32 1.394(6) . ?
C31 C49 1.490(6) . ?
C32 C33 1.368(6) . ?
C33 C34 1.383(7) . ?
C34 C35 1.380(6) . ?
C35 C46 1.495(6) . ?
C36 C37 1.381(6) . ?
C36 C47 1.500(6) . ?
C37 C38 1.371(7) . ?
C38 C39 1.364(7) . ?
C39 C40 1.383(6) . ?
C40 C50 1.485(6) . ?
C41 C42 1.392(5) . ?
C41 C51 1.503(6) . ?
C42 C43 1.370(6) . ?
C43 C44 1.380(6) . ?
C44 C45 1.380(5) . ?
C45 C48 1.493(6) . ?
C52 C53 1.525(5) . ?
C53 C54 1.531(6) . ?
C54 C59 1.380(6) . ?
C54 C55 1.386(6) . ?
C55 C56 1.382(6) . ?
C56 C57 1.370(6) . ?
C57 C58 1.370(6) . ?
C58 C59 1.387(6) . ?
Ni3 O8 2.022(3) . ?
Ni3 N10 2.064(3) . ?
Ni3 O7 2.087(3) . ?
Ni3 N12 2.115(3) . ?
Ni3 N9 2.156(3) . ?
Ni3 N11 2.181(3) . ?
O7 C83 1.432(4) . ?
O8 C82 1.254(5) . ?
O9 C82 1.254(5) . ?
N9 C61 1.350(5) . ?
N9 C65 1.350(5) . ?
N10 C77 1.477(5) . ?
N10 C78 1.483(5) . ?
N10 C76 1.484(5) . ?
N11 C66 1.352(5) . ?
N11 C70 1.354(5) . ?
N12 C71 1.355(5) . ?
N12 C75 1.361(5) . ?
C61 C62 1.384(6) . ?
C61 C79 1.493(6) . ?
C62 C63 1.378(6) . ?
C63 C64 1.383(6) . ?
C64 C65 1.373(5) . ?
C65 C76 1.498(5) . ?
C66 C67 1.374(5) . ?
C66 C77 1.504(6) . ?
C67 C68 1.385(6) . ?
C68 C69 1.363(6) . ?
C69 C70 1.381(5) . ?
C70 C80 1.497(6) . ?
C71 C72 1.393(6) . ?
C71 C81 1.493(6) . ?
C72 C73 1.371(6) . ?
C73 C74 1.387(6) . ?
C74 C75 1.369(5) . ?
C75 C78 1.511(6) . ?
C82 C83 1.531(5) . ?
C83 C84 1.525(5) . ?
C84 C89 1.374(6) . ?
C84 C85 1.377(6) . ?
C85 C86 1.389(6) . ?
C86 C87 1.367(6) . ?
C87 C88 1.375(6) . ?
C88 C89 1.378(6) . ?
Ni4 O11 2.030(3) . ?
Ni4 N14 2.058(3) . ?
Ni4 O10 2.074(3) . ?
Ni4 N16 2.121(3) . ?
Ni4 N13 2.144(3) . ?
Ni4 N15 2.192(3) . ?
O10 C113 1.430(4) . ?
O11 C112 1.274(4) . ?
O12 C112 1.242(4) . ?
N13 C95 1.345(5) . ?
N13 C91 1.348(5) . ?
N14 C107 1.480(5) . ?
N14 C108 1.484(5) . ?
N14 C106 1.484(5) . ?
N15 C100 1.352(5) . ?
N15 C96 1.359(5) . ?
N16 C101 1.347(5) . ?
N16 C105 1.362(5) . ?
C91 C92 1.386(6) . ?
C91 C109 1.495(6) . ?
C92 C93 1.373(6) . ?
C93 C94 1.375(6) . ?
C94 C95 1.388(6) . ?
C95 C106 1.503(6) . ?
C96 C97 1.370(6) . ?
C96 C107 1.500(5) . ?
C97 C98 1.377(6) . ?
C98 C99 1.366(6) . ?
C99 C100 1.398(6) . ?
C100 C110 1.498(6) . ?
C101 C102 1.392(5) . ?
C101 C111 1.510(5) . ?
C102 C103 1.376(6) . ?
C103 C104 1.374(6) . ?
C104 C105 1.378(5) . ?
C105 C108 1.497(5) . ?
C112 C113 1.533(5) . ?
C113 C114 1.522(5) . ?
C114 C115 1.378(6) . ?
C114 C119 1.386(6) . ?
C115 C116 1.382(6) . ?
C116 C117 1.365(7) . ?
C117 C118 1.370(6) . ?
C118 C119 1.387(6) . ?
B1 C126 1.642(6) . ?
B1 C138 1.647(6) . ?
B1 C120 1.649(6) . ?
B1 C132 1.658(6) . ?
C120 C125 1.388(6) . ?
C120 C121 1.401(6) . ?
C121 C122 1.377(6) . ?
C122 C123 1.382(6) . ?
C123 C124 1.381(6) . ?
C124 C125 1.398(6) . ?
C126 C127 1.394(6) . ?
C126 C131 1.407(5) . ?
C127 C128 1.380(6) . ?
C128 C129 1.378(7) . ?
C129 C130 1.382(7) . ?
C130 C131 1.385(6) . ?
C132 C133 1.395(6) . ?
C132 C137 1.404(6) . ?
C133 C134 1.392(6) . ?
C134 C135 1.371(6) . ?
C135 C136 1.384(7) . ?
C136 C137 1.382(6) . ?
C138 C139 1.399(6) . ?
C138 C143 1.401(5) . ?
C139 C140 1.393(6) . ?
C140 C141 1.378(6) . ?
C141 C142 1.378(6) . ?
C142 C143 1.393(6) . ?
B2 C144 1.643(6) . ?
B2 C162 1.644(6) . ?
B2 C156 1.646(6) . ?
B2 C150 1.652(6) . ?
C144 C149 1.397(6) . ?
C144 C145 1.404(6) . ?
C145 C146 1.372(6) . ?
C146 C147 1.382(7) . ?
C147 C148 1.380(7) . ?
C148 C149 1.385(6) . ?
C150 C151 1.393(6) . ?
C150 C155 1.409(6) . ?
C151 C152 1.397(5) . ?
C152 C153 1.386(6) . ?
C153 C154 1.372(6) . ?
C154 C155 1.389(6) . ?
C156 C161 1.393(6) . ?
C156 C157 1.401(6) . ?
C157 C158 1.380(6) . ?
C158 C159 1.372(6) . ?
C159 C160 1.379(6) . ?
C160 C161 1.388(6) . ?
C162 C163 1.390(6) . ?
C162 C167 1.400(6) . ?
C163 C164 1.389(6) . ?
C164 C165 1.371(7) . ?
C165 C166 1.370(6) . ?
C166 C167 1.394(6) . ?
B3 C180 1.645(6) . ?
B3 C168 1.649(6) . ?
B3 C186 1.655(6) . ?
B3 C174 1.659(6) . ?
C168 C173 1.396(5) . ?
C168 C169 1.406(6) . ?
C169 C170 1.385(6) . ?
C170 C171 1.383(6) . ?
C171 C172 1.378(6) . ?
C172 C173 1.398(6) . ?
C174 C179 1.393(5) . ?
C174 C175 1.401(5) . ?
C175 C176 1.393(6) . ?
C176 C177 1.385(6) . ?
C177 C178 1.376(6) . ?
C178 C179 1.390(6) . ?
C180 C185 1.396(6) . ?
C180 C181 1.401(6) . ?
C181 C182 1.400(6) . ?
C182 C183 1.385(6) . ?
C183 C184 1.358(6) . ?
C184 C185 1.388(6) . ?
C186 C187 1.390(6) . ?
C186 C191 1.407(5) . ?
C187 C188 1.388(6) . ?
C188 C189 1.385(6) . ?
C189 C190 1.379(6) . ?
C190 C191 1.384(6) . ?
B4 C210 1.646(6) . ?
B4 C198 1.650(6) . ?
B4 C204 1.652(6) . ?
B4 C192 1.653(6) . ?
C192 C193 1.398(5) . ?
C192 C197 1.405(5) . ?
C193 C194 1.383(6) . ?
C194 C195 1.383(6) . ?
C195 C196 1.382(6) . ?
C196 C197 1.384(6) . ?
C198 C199 1.398(5) . ?
C198 C203 1.399(6) . ?
C199 C200 1.397(6) . ?
C200 C201 1.372(6) . ?
C201 C202 1.388(6) . ?
C202 C203 1.383(6) . ?
C204 C205 1.401(6) . ?
C204 C209 1.410(5) . ?
C205 C206 1.384(6) . ?
C206 C207 1.388(6) . ?
C207 C208 1.382(6) . ?
C208 C209 1.392(6) . ?
C210 C215 1.388(4) . ?
C210 C211 1.389(5) . ?
C211 C212 1.395(6) . ?
C212 C213 1.381(6) . ?
C213 C214 1.387(6) . ?
C214 C215 1.404(5) . ?
C30 Cl2 1.7416 . ?
C30 Cl1 1.8977 . ?

loop_
_geom_hbond_atom_site_label_D
_geom_hbond_atom_site_label_H
_geom_hbond_atom_site_label_A
_geom_hbond_distance_DH
_geom_hbond_distance_HA
_geom_hbond_distance_DA
_geom_hbond_angle_DHA
_geom_hbond_site_symmetry_A
O1 H1 O12 0.84(4) 1.80(4) 2.614(4) 163(4) 1_565
O4 H4B O3 0.89(4) 1.69(4) 2.579(4) 176(4) .
O7 H7B O6 0.78(4) 1.80(4) 2.585(4) 176(5) .
O10 H10 O9 0.83(4) 1.77(4) 2.599(4) 174(4) .

loop_
_geom_torsion_atom_site_label_1
_geom_torsion_atom_site_label_2
_geom_torsion_atom_site_label_3
_geom_torsion_atom_site_label_4
_geom_torsion
_geom_torsion_site_symmetry_1
_geom_torsion_site_symmetry_2
_geom_torsion_site_symmetry_3
_geom_torsion_site_symmetry_4
_geom_torsion_publ_flag
O2 Ni1 O1 C23 -18.9(2) . . . . ?
N2 Ni1 O1 C23 157.4(3) . . . . ?
N1 Ni1 O1 C23 78.0(3) . . . . ?
N4 Ni1 O1 C23 -155.9(8) . . . . ?
N3 Ni1 O1 C23 -121.2(3) . . . . ?
N2 Ni1 O2 C22 -8.9(8) . . . . ?
O1 Ni1 O2 C22 10.4(3) . . . . ?
N1 Ni1 O2 C22 -77.9(3) . . . . ?
N4 Ni1 O2 C22 -175.4(3) . . . . ?
N3 Ni1 O2 C22 98.1(3) . . . . ?
O2 Ni1 N1 C5 148.3(3) . . . . ?
N2 Ni1 N1 C5 -20.9(3) . . . . ?
O1 Ni1 N1 C5 69.8(3) . . . . ?
N4 Ni1 N1 C5 -103.6(3) . . . . ?
N3 Ni1 N1 C5 -19.6(5) . . . . ?
O2 Ni1 N1 C1 -27.5(4) . . . . ?
N2 Ni1 N1 C1 163.4(4) . . . . ?
O1 Ni1 N1 C1 -106.0(3) . . . . ?
N4 Ni1 N1 C1 80.7(4) . . . . ?
N3 Ni1 N1 C1 164.7(4) . . . . ?
O2 Ni1 N2 C17 82.9(7) . . . . ?
O1 Ni1 N2 C17 64.0(3) . . . . ?
N1 Ni1 N2 C17 153.5(3) . . . . ?
N4 Ni1 N2 C17 -110.0(3) . . . . ?
N3 Ni1 N2 C17 -26.1(3) . . . . ?
O2 Ni1 N2 C16 -36.8(8) . . . . ?
O1 Ni1 N2 C16 -55.7(3) . . . . ?
N1 Ni1 N2 C16 33.8(3) . . . . ?
N4 Ni1 N2 C16 130.3(3) . . . . ?
N3 Ni1 N2 C16 -145.8(3) . . . . ?
O2 Ni1 N2 C18 -155.7(5) . . . . ?
O1 Ni1 N2 C18 -174.6(3) . . . . ?
N1 Ni1 N2 C18 -85.0(3) . . . . ?
N4 Ni1 N2 C18 11.4(3) . . . . ?
N3 Ni1 N2 C18 95.4(3) . . . . ?
O2 Ni1 N3 C10 32.3(4) . . . . ?
N2 Ni1 N3 C10 -158.8(4) . . . . ?
O1 Ni1 N3 C10 110.6(4) . . . . ?
N1 Ni1 N3 C10 -160.1(4) . . . . ?
N4 Ni1 N3 C10 -74.1(4) . . . . ?
O2 Ni1 N3 C6 -164.0(3) . . . . ?
N2 Ni1 N3 C6 5.0(3) . . . . ?
O1 Ni1 N3 C6 -85.6(3) . . . . ?
N1 Ni1 N3 C6 3.7(5) . . . . ?
N4 Ni1 N3 C6 89.7(3) . . . . ?
O2 Ni1 N4 C11 -14.5(4) . . . . ?
N2 Ni1 N4 C11 168.2(4) . . . . ?
O1 Ni1 N4 C11 121.1(8) . . . . ?
N1 Ni1 N4 C11 -113.1(4) . . . . ?
N3 Ni1 N4 C11 86.0(4) . . . . ?
O2 Ni1 N4 C15 -176.1(3) . . . . ?
N2 Ni1 N4 C15 6.6(3) . . . . ?
O1 Ni1 N4 C15 -40.5(9) . . . . ?
N1 Ni1 N4 C15 85.3(3) . . . . ?
N3 Ni1 N4 C15 -75.5(3) . . . . ?
C5 N1 C1 C2 -2.6(6) . . . . ?
Ni1 N1 C1 C2 172.9(3) . . . . ?
C5 N1 C1 C19 176.8(4) . . . . ?
Ni1 N1 C1 C19 -7.7(6) . . . . ?
N1 C1 C2 C3 2.1(7) . . . . ?
C19 C1 C2 C3 -177.3(5) . . . . ?
C1 C2 C3 C4 0.4(8) . . . . ?
C2 C3 C4 C5 -2.2(8) . . . . ?
C1 N1 C5 C4 0.7(6) . . . . ?
Ni1 N1 C5 C4 -175.7(4) . . . . ?
C1 N1 C5 C16 178.7(4) . . . . ?
Ni1 N1 C5 C16 2.3(5) . . . . ?
C3 C4 C5 N1 1.7(8) . . . . ?
C3 C4 C5 C16 -176.2(5) . . . . ?
C10 N3 C6 C7 2.1(6) . . . . ?
Ni1 N3 C6 C7 -163.8(4) . . . . ?
C10 N3 C6 C17 -176.2(4) . . . . ?
Ni1 N3 C6 C17 17.9(4) . . . . ?
N3 C6 C7 C8 0.5(8) . . . . ?
C17 C6 C7 C8 178.7(5) . . . . ?
C6 C7 C8 C9 -1.9(9) . . . . ?
C7 C8 C9 C10 0.8(9) . . . . ?
C6 N3 C10 C9 -3.1(6) . . . . ?
Ni1 N3 C10 C9 159.2(3) . . . . ?
C6 N3 C10 C21 176.4(4) . . . . ?
Ni1 N3 C10 C21 -21.2(6) . . . . ?
C8 C9 C10 N3 1.8(7) . . . . ?
C8 C9 C10 C21 -177.8(5) . . . . ?
C15 N4 C11 C12 3.0(6) . . . . ?
Ni1 N4 C11 C12 -157.2(3) . . . . ?
C15 N4 C11 C20 -175.4(4) . . . . ?
Ni1 N4 C11 C20 24.4(6) . . . . ?
N4 C11 C12 C13 -1.0(6) . . . . ?
C20 C11 C12 C13 177.5(4) . . . . ?
C11 C12 C13 C14 -0.8(7) . . . . ?
C12 C13 C14 C15 0.5(7) . . . . ?
C11 N4 C15 C14 -3.4(6) . . . . ?
Ni1 N4 C15 C14 160.8(4) . . . . ?
C11 N4 C15 C18 171.8(4) . . . . ?
Ni1 N4 C15 C18 -24.0(4) . . . . ?
C13 C14 C15 N4 1.6(7) . . . . ?
C13 C14 C15 C18 -173.4(4) . . . . ?
C17 N2 C16 C5 -158.8(3) . . . . ?
C18 N2 C16 C5 75.1(4) . . . . ?
Ni1 N2 C16 C5 -42.3(4) . . . . ?
N1 C5 C16 N2 26.9(5) . . . . ?
C4 C5 C16 N2 -155.1(4) . . . . ?
C16 N2 C17 C6 159.0(3) . . . . ?
C18 N2 C17 C6 -76.0(4) . . . . ?
Ni1 N2 C17 C6 42.8(4) . . . . ?
C7 C6 C17 N2 139.8(4) . . . . ?
N3 C6 C17 N2 -41.9(5) . . . . ?
C17 N2 C18 C15 91.0(4) . . . . ?
C16 N2 C18 C15 -143.2(4) . . . . ?
Ni1 N2 C18 C15 -27.0(4) . . . . ?
N4 C15 C18 N2 35.8(5) . . . . ?
C14 C15 C18 N2 -148.9(4) . . . . ?
Ni1 O2 C22 O3 179.2(3) . . . . ?
Ni1 O2 C22 C23 0.0(5) . . . . ?
Ni1 O1 C23 C22 22.9(4) . . . . ?
Ni1 O1 C23 C24 -100.1(3) . . . . ?
O3 C22 C23 O1 164.9(3) . . . . ?
O2 C22 C23 O1 -15.8(5) . . . . ?
O3 C22 C23 C24 -74.7(5) . . . . ?
O2 C22 C23 C24 104.6(4) . . . . ?
O1 C23 C24 C29 -32.3(5) . . . . ?
C22 C23 C24 C29 -152.4(4) . . . . ?
O1 C23 C24 C25 147.6(4) . . . . ?
C22 C23 C24 C25 27.5(5) . . . . ?
C29 C24 C25 C26 1.5(6) . . . . ?
C23 C24 C25 C26 -178.4(4) . . . . ?
C24 C25 C26 C27 0.0(7) . . . . ?
C25 C26 C27 C28 -1.3(8) . . . . ?
C26 C27 C28 C29 1.1(7) . . . . ?
C25 C24 C29 C28 -1.7(7) . . . . ?
C23 C24 C29 C28 178.1(4) . . . . ?
C27 C28 C29 C24 0.4(7) . . . . ?
O5 Ni2 O4 C53 -17.3(2) . . . . ?
N6 Ni2 O4 C53 161.4(3) . . . . ?
N8 Ni2 O4 C53 -152.0(12) . . . . ?
N5 Ni2 O4 C53 82.5(3) . . . . ?
N7 Ni2 O4 C53 -118.2(3) . . . . ?
N6 Ni2 O5 C52 0.8(9) . . . . ?
O4 Ni2 O5 C52 8.5(3) . . . . ?
N8 Ni2 O5 C52 -175.3(3) . . . . ?
N5 Ni2 O5 C52 -77.0(3) . . . . ?
N7 Ni2 O5 C52 99.4(3) . . . . ?
O5 Ni2 N5 C31 -28.1(4) . . . . ?
N6 Ni2 N5 C31 161.5(4) . . . . ?
O4 Ni2 N5 C31 -105.9(3) . . . . ?
N8 Ni2 N5 C31 78.3(3) . . . . ?
N7 Ni2 N5 C31 161.8(3) . . . . ?
O5 Ni2 N5 C35 149.3(3) . . . . ?
N6 Ni2 N5 C35 -21.1(3) . . . . ?
O4 Ni2 N5 C35 71.4(3) . . . . ?
N8 Ni2 N5 C35 -104.3(3) . . . . ?
N7 Ni2 N5 C35 -20.9(5) . . . . ?
O5 Ni2 N6 C46 -45.0(9) . . . . ?
O4 Ni2 N6 C46 -52.6(3) . . . . ?
N8 Ni2 N6 C46 131.2(3) . . . . ?
N5 Ni2 N6 C46 34.5(2) . . . . ?
N7 Ni2 N6 C46 -145.4(3) . . . . ?
O5 Ni2 N6 C47 76.0(8) . . . . ?
O4 Ni2 N6 C47 68.4(3) . . . . ?
N8 Ni2 N6 C47 -107.8(3) . . . . ?
N5 Ni2 N6 C47 155.5(3) . . . . ?
N7 Ni2 N6 C47 -24.4(2) . . . . ?
O5 Ni2 N6 C48 -163.4(6) . . . . ?
O4 Ni2 N6 C48 -170.9(3) . . . . ?
N8 Ni2 N6 C48 12.9(3) . . . . ?
N5 Ni2 N6 C48 -83.8(3) . . . . ?
N7 Ni2 N6 C48 96.3(3) . . . . ?
O5 Ni2 N7 C36 -167.5(2) . . . . ?
N6 Ni2 N7 C36 2.8(3) . . . . ?
O4 Ni2 N7 C36 -88.7(3) . . . . ?
N8 Ni2 N7 C36 88.4(3) . . . . ?
N5 Ni2 N7 C36 2.6(5) . . . . ?
O5 Ni2 N7 C40 32.0(3) . . . . ?
N6 Ni2 N7 C40 -157.7(4) . . . . ?
O4 Ni2 N7 C40 110.8(3) . . . . ?
N8 Ni2 N7 C40 -72.1(3) . . . . ?
N5 Ni2 N7 C40 -157.9(3) . . . . ?
O5 Ni2 N8 C41 -15.3(4) . . . . ?
N6 Ni2 N8 C41 165.3(4) . . . . ?
O4 Ni2 N8 C41 118.5(12) . . . . ?
N5 Ni2 N8 C41 -116.3(4) . . . . ?
N7 Ni2 N8 C41 84.4(4) . . . . ?
O5 Ni2 N8 C45 -174.4(3) . . . . ?
N6 Ni2 N8 C45 6.3(3) . . . . ?
O4 Ni2 N8 C45 -40.5(14) . . . . ?
N5 Ni2 N8 C45 84.7(3) . . . . ?
N7 Ni2 N8 C45 -74.6(3) . . . . ?
C35 N5 C31 C32 -2.0(6) . . . . ?
Ni2 N5 C31 C32 175.2(3) . . . . ?
C35 N5 C31 C49 177.1(4) . . . . ?
Ni2 N5 C31 C49 -5.7(6) . . . . ?
N5 C31 C32 C33 2.1(6) . . . . ?
C49 C31 C32 C33 -176.9(4) . . . . ?
C31 C32 C33 C34 0.1(7) . . . . ?
C32 C33 C34 C35 -2.3(7) . . . . ?
C31 N5 C35 C34 -0.3(6) . . . . ?
Ni2 N5 C35 C34 -178.1(3) . . . . ?
C31 N5 C35 C46 179.8(4) . . . . ?
Ni2 N5 C35 C46 2.1(4) . . . . ?
C33 C34 C35 N5 2.5(7) . . . . ?
C33 C34 C35 C46 -177.7(4) . . . . ?
C40 N7 C36 C37 1.3(6) . . . . ?
Ni2 N7 C36 C37 -162.1(3) . . . . ?
C40 N7 C36 C47 -176.4(3) . . . . ?
Ni2 N7 C36 C47 20.1(4) . . . . ?
N7 C36 C37 C38 0.1(7) . . . . ?
C47 C36 C37 C38 177.7(4) . . . . ?
C36 C37 C38 C39 -0.9(7) . . . . ?
C37 C38 C39 C40 0.3(7) . . . . ?
C36 N7 C40 C39 -1.9(6) . . . . ?
Ni2 N7 C40 C39 157.3(3) . . . . ?
C36 N7 C40 C50 178.2(4) . . . . ?
Ni2 N7 C40 C50 -22.6(5) . . . . ?
C38 C39 C40 N7 1.2(7) . . . . ?
C38 C39 C40 C50 -179.0(4) . . . . ?
C45 N8 C41 C42 4.3(6) . . . . ?
Ni2 N8 C41 C42 -153.1(3) . . . . ?
C45 N8 C41 C51 -173.5(4) . . . . ?
Ni2 N8 C41 C51 29.0(6) . . . . ?
N8 C41 C42 C43 -1.9(6) . . . . ?
C51 C41 C42 C43 176.0(4) . . . . ?
C41 C42 C43 C44 -0.9(6) . . . . ?
C42 C43 C44 C45 1.1(6) . . . . ?
C41 N8 C45 C44 -4.2(6) . . . . ?
Ni2 N8 C45 C44 158.1(3) . . . . ?
C41 N8 C45 C48 172.3(4) . . . . ?
Ni2 N8 C45 C48 -25.4(4) . . . . ?
C43 C44 C45 N8 1.5(6) . . . . ?
C43 C44 C45 C48 -174.8(4) . . . . ?
C47 N6 C46 C35 -162.3(3) . . . . ?
C48 N6 C46 C35 72.6(4) . . . . ?
Ni2 N6 C46 C35 -43.5(4) . . . . ?
N5 C35 C46 N6 27.7(5) . . . . ?
C34 C35 C46 N6 -152.1(4) . . . . ?
C46 N6 C47 C36 159.7(3) . . . . ?
C48 N6 C47 C36 -75.7(4) . . . . ?
Ni2 N6 C47 C36 42.1(4) . . . . ?
N7 C36 C47 N6 -42.4(5) . . . . ?
C37 C36 C47 N6 139.8(4) . . . . ?
C46 N6 C48 C45 -145.3(4) . . . . ?
C47 N6 C48 C45 89.2(4) . . . . ?
Ni2 N6 C48 C45 -29.5(4) . . . . ?
N8 C45 C48 N6 38.8(5) . . . . ?
C44 C45 C48 N6 -144.7(4) . . . . ?
Ni2 O5 C52 O6 -178.6(3) . . . . ?
Ni2 O5 C52 C53 1.6(4) . . . . ?
Ni2 O4 C53 C52 21.9(4) . . . . ?
Ni2 O4 C53 C54 -102.1(3) . . . . ?
O6 C52 C53 O4 164.3(3) . . . . ?
O5 C52 C53 O4 -15.9(5) . . . . ?
O6 C52 C53 C54 -73.1(5) . . . . ?
O5 C52 C53 C54 106.6(4) . . . . ?
O4 C53 C54 C59 -26.6(5) . . . . ?
C52 C53 C54 C59 -148.3(4) . . . . ?
O4 C53 C54 C55 152.4(4) . . . . ?
C52 C53 C54 C55 30.7(5) . . . . ?
C59 C54 C55 C56 -0.4(7) . . . . ?
C53 C54 C55 C56 -179.4(4) . . . . ?
C54 C55 C56 C57 1.3(8) . . . . ?
C55 C56 C57 C58 -1.1(8) . . . . ?
C56 C57 C58 C59 0.1(7) . . . . ?
C55 C54 C59 C58 -0.6(7) . . . . ?
C53 C54 C59 C58 178.5(4) . . . . ?
C57 C58 C59 C54 0.7(7) . . . . ?
O8 Ni3 O7 C83 -14.5(2) . . . . ?
N10 Ni3 O7 C83 160.3(2) . . . . ?
N12 Ni3 O7 C83 -145.7(16) . . . . ?
N9 Ni3 O7 C83 82.4(2) . . . . ?
N11 Ni3 O7 C83 -118.2(2) . . . . ?
N10 Ni3 O8 C82 -23.8(8) . . . . ?
O7 Ni3 O8 C82 6.8(3) . . . . ?
N12 Ni3 O8 C82 -176.4(3) . . . . ?
N9 Ni3 O8 C82 -79.9(3) . . . . ?
N11 Ni3 O8 C82 94.9(3) . . . . ?
O8 Ni3 N9 C61 -27.2(3) . . . . ?
N10 Ni3 N9 C61 161.5(4) . . . . ?
O7 Ni3 N9 C61 -105.2(3) . . . . ?
N12 Ni3 N9 C61 77.9(3) . . . . ?
N11 Ni3 N9 C61 167.2(3) . . . . ?
O8 Ni3 N9 C65 143.5(2) . . . . ?
N10 Ni3 N9 C65 -27.8(2) . . . . ?
O7 Ni3 N9 C65 65.5(3) . . . . ?
N12 Ni3 N9 C65 -111.4(3) . . . . ?
N11 Ni3 N9 C65 -22.1(5) . . . . ?
O8 Ni3 N10 C77 100.7(7) . . . . ?
O7 Ni3 N10 C77 70.7(2) . . . . ?
N12 Ni3 N10 C77 -105.9(2) . . . . ?
N9 Ni3 N10 C77 158.2(3) . . . . ?
N11 Ni3 N10 C77 -19.8(2) . . . . ?
O8 Ni3 N10 C78 -137.7(6) . . . . ?
O7 Ni3 N10 C78 -167.7(2) . . . . ?
N12 Ni3 N10 C78 15.7(2) . . . . ?
N9 Ni3 N10 C78 -80.2(2) . . . . ?
N11 Ni3 N10 C78 101.8(2) . . . . ?
O8 Ni3 N10 C76 -19.9(8) . . . . ?
O7 Ni3 N10 C76 -49.9(2) . . . . ?
N12 Ni3 N10 C76 133.5(2) . . . . ?
N9 Ni3 N10 C76 37.6(2) . . . . ?
N11 Ni3 N10 C76 -140.4(2) . . . . ?
O8 Ni3 N11 C66 -173.2(2) . . . . ?
N10 Ni3 N11 C66 -2.3(3) . . . . ?
O7 Ni3 N11 C66 -95.1(3) . . . . ?
N12 Ni3 N11 C66 83.0(3) . . . . ?
N9 Ni3 N11 C66 -8.0(5) . . . . ?
O8 Ni3 N11 C70 26.6(3) . . . . ?
N10 Ni3 N11 C70 -162.5(3) . . . . ?
O7 Ni3 N11 C70 104.7(3) . . . . ?
N12 Ni3 N11 C70 -77.2(3) . . . . ?
N9 Ni3 N11 C70 -168.2(3) . . . . ?
O8 Ni3 N12 C71 -15.3(4) . . . . ?
N10 Ni3 N12 C71 169.4(4) . . . . ?
O7 Ni3 N12 C71 115.2(16) . . . . ?
N9 Ni3 N12 C71 -113.0(4) . . . . ?
N11 Ni3 N12 C71 87.6(4) . . . . ?
O8 Ni3 N12 C75 174.5(2) . . . . ?
N10 Ni3 N12 C75 -0.8(3) . . . . ?
O7 Ni3 N12 C75 -55.0(17) . . . . ?
N9 Ni3 N12 C75 76.7(3) . . . . ?
N11 Ni3 N12 C75 -82.6(3) . . . . ?
C65 N9 C61 C62 -4.0(6) . . . . ?
Ni3 N9 C61 C62 166.1(3) . . . . ?
C65 N9 C61 C79 174.9(4) . . . . ?
Ni3 N9 C61 C79 -15.1(5) . . . . ?
N9 C61 C62 C63 0.7(6) . . . . ?
C79 C61 C62 C63 -178.1(4) . . . . ?
C61 C62 C63 C64 2.6(6) . . . . ?
C62 C63 C64 C65 -2.6(6) . . . . ?
C61 N9 C65 C64 4.0(6) . . . . ?
Ni3 N9 C65 C64 -167.9(3) . . . . ?
C61 N9 C65 C76 -177.2(3) . . . . ?
Ni3 N9 C65 C76 10.9(4) . . . . ?
C63 C64 C65 N9 -0.8(6) . . . . ?
C63 C64 C65 C76 -179.5(4) . . . . ?
C70 N11 C66 C67 4.2(6) . . . . ?
Ni3 N11 C66 C67 -158.6(3) . . . . ?
C70 N11 C66 C77 -172.6(3) . . . . ?
Ni3 N11 C66 C77 24.6(4) . . . . ?
N11 C66 C67 C68 -1.3(6) . . . . ?
C77 C66 C67 C68 175.3(4) . . . . ?
C66 C67 C68 C69 -1.7(7) . . . . ?
C67 C68 C69 C70 1.7(7) . . . . ?
C66 N11 C70 C69 -4.2(6) . . . . ?
Ni3 N11 C70 C69 154.6(3) . . . . ?
C66 N11 C70 C80 173.3(4) . . . . ?
Ni3 N11 C70 C80 -27.8(5) . . . . ?
C68 C69 C70 N11 1.3(6) . . . . ?
C68 C69 C70 C80 -176.1(4) . . . . ?
C75 N12 C71 C72 0.8(6) . . . . ?
Ni3 N12 C71 C72 -168.8(3) . . . . ?
C75 N12 C71 C81 -178.6(4) . . . . ?
Ni3 N12 C71 C81 11.8(6) . . . . ?
N12 C71 C72 C73 0.2(6) . . . . ?
C81 C71 C72 C73 179.7(4) . . . . ?
C71 C72 C73 C74 0.4(6) . . . . ?
C72 C73 C74 C75 -2.2(6) . . . . ?
C71 N12 C75 C74 -2.7(6) . . . . ?
Ni3 N12 C75 C74 169.0(3) . . . . ?
C71 N12 C75 C78 173.2(3) . . . . ?
Ni3 N12 C75 C78 -15.1(4) . . . . ?
C73 C74 C75 N12 3.4(6) . . . . ?
C73 C74 C75 C78 -172.4(4) . . . . ?
C77 N10 C76 C65 -161.3(3) . . . . ?
C78 N10 C76 C65 72.5(4) . . . . ?
Ni3 N10 C76 C65 -43.0(3) . . . . ?
N9 C65 C76 N10 21.2(5) . . . . ?
C64 C65 C76 N10 -160.0(3) . . . . ?
C78 N10 C77 C66 -80.1(4) . . . . ?
C76 N10 C77 C66 154.9(3) . . . . ?
Ni3 N10 C77 C66 38.0(4) . . . . ?
N11 C66 C77 N10 -43.1(4) . . . . ?
C67 C66 C77 N10 140.1(4) . . . . ?
C77 N10 C78 C75 91.1(4) . . . . ?
C76 N10 C78 C75 -143.1(3) . . . . ?
Ni3 N10 C78 C75 -28.0(4) . . . . ?
N12 C75 C78 N10 30.2(5) . . . . ?
C74 C75 C78 N10 -153.7(4) . . . . ?
Ni3 O8 C82 O9 -179.3(3) . . . . ?
Ni3 O8 C82 C83 1.9(4) . . . . ?
Ni3 O7 C83 C84 -105.6(3) . . . . ?
Ni3 O7 C83 C82 18.5(4) . . . . ?
O8 C82 C83 O7 -13.7(5) . . . . ?
O9 C82 C83 O7 167.4(3) . . . . ?
O8 C82 C83 C84 108.1(4) . . . . ?
O9 C82 C83 C84 -70.8(4) . . . . ?
O7 C83 C84 C89 -41.9(5) . . . . ?
C82 C83 C84 C89 -162.8(4) . . . . ?
O7 C83 C84 C85 139.1(4) . . . . ?
C82 C83 C84 C85 18.2(5) . . . . ?
C89 C84 C85 C86 -0.6(7) . . . . ?
C83 C84 C85 C86 178.4(4) . . . . ?
C84 C85 C86 C87 -1.5(8) . . . . ?
C85 C86 C87 C88 1.9(8) . . . . ?
C86 C87 C88 C89 -0.2(7) . . . . ?
C85 C84 C89 C88 2.3(7) . . . . ?
C83 C84 C89 C88 -176.7(4) . . . . ?
C87 C88 C89 C84 -1.9(7) . . . . ?
O11 Ni4 O10 C113 -19.8(2) . . . . ?
N14 Ni4 O10 C113 152.8(3) . . . . ?
N16 Ni4 O10 C113 -141.9(8) . . . . ?
N13 Ni4 O10 C113 74.5(3) . . . . ?
N15 Ni4 O10 C113 -126.1(3) . . . . ?
N14 Ni4 O11 C112 -20.6(7) . . . . ?
O10 Ni4 O11 C112 15.4(3) . . . . ?
N16 Ni4 O11 C112 -171.5(3) . . . . ?
N13 Ni4 O11 C112 -74.7(3) . . . . ?
N15 Ni4 O11 C112 102.1(3) . . . . ?
O11 Ni4 N13 C95 138.9(2) . . . . ?
N14 Ni4 N13 C95 -30.7(2) . . . . ?
O10 Ni4 N13 C95 61.3(3) . . . . ?
N16 Ni4 N13 C95 -114.1(3) . . . . ?
N15 Ni4 N13 C95 -32.4(5) . . . . ?
O11 Ni4 N13 C91 -31.1(3) . . . . ?
N14 Ni4 N13 C91 159.4(4) . . . . ?
O10 Ni4 N13 C91 -108.6(3) . . . . ?
N16 Ni4 N13 C91 76.0(3) . . . . ?
N15 Ni4 N13 C91 157.7(3) . . . . ?
O11 Ni4 N14 C107 104.8(5) . . . . ?
O10 Ni4 N14 C107 69.7(2) . . . . ?
N16 Ni4 N14 C107 -103.2(2) . . . . ?
N13 Ni4 N14 C107 160.3(2) . . . . ?
N15 Ni4 N14 C107 -20.3(2) . . . . ?
O11 Ni4 N14 C108 -135.1(5) . . . . ?
O10 Ni4 N14 C108 -170.2(2) . . . . ?
N16 Ni4 N14 C108 17.0(2) . . . . ?
N13 Ni4 N14 C108 -79.5(2) . . . . ?
N15 Ni4 N14 C108 99.9(2) . . . . ?
O11 Ni4 N14 C106 -16.7(7) . . . . ?
O10 Ni4 N14 C106 -51.8(2) . . . . ?
N16 Ni4 N14 C106 135.3(2) . . . . ?
N13 Ni4 N14 C106 38.8(2) . . . . ?
N15 Ni4 N14 C106 -141.8(2) . . . . ?
O11 Ni4 N15 C100 33.2(3) . . . . ?
N14 Ni4 N15 C100 -157.6(3) . . . . ?
O10 Ni4 N15 C100 110.3(3) . . . . ?
N16 Ni4 N15 C100 -71.9(3) . . . . ?
N13 Ni4 N15 C100 -155.9(3) . . . . ?
O11 Ni4 N15 C96 -172.6(2) . . . . ?
N14 Ni4 N15 C96 -3.3(2) . . . . ?
O10 Ni4 N15 C96 -95.5(2) . . . . ?
N16 Ni4 N15 C96 82.4(3) . . . . ?
N13 Ni4 N15 C96 -1.6(5) . . . . ?
O11 Ni4 N16 C101 -24.9(4) . . . . ?
N14 Ni4 N16 C101 161.2(4) . . . . ?
O10 Ni4 N16 C101 95.4(9) . . . . ?
N13 Ni4 N16 C101 -121.1(3) . . . . ?
N15 Ni4 N16 C101 79.5(3) . . . . ?
O11 Ni4 N16 C105 177.2(2) . . . . ?
N14 Ni4 N16 C105 3.3(3) . . . . ?
O10 Ni4 N16 C105 -62.5(9) . . . . ?
N13 Ni4 N16 C105 81.0(3) . . . . ?
N15 Ni4 N16 C105 -78.4(3) . . . . ?
C95 N13 C91 C92 -3.3(6) . . . . ?
Ni4 N13 C91 C92 165.8(3) . . . . ?
C95 N13 C91 C109 174.9(3) . . . . ?
Ni4 N13 C91 C109 -15.9(5) . . . . ?
N13 C91 C92 C93 -1.2(6) . . . . ?
C109 C91 C92 C93 -179.4(4) . . . . ?
C91 C92 C93 C94 3.0(7) . . . . ?
C92 C93 C94 C95 -0.4(7) . . . . ?
C91 N13 C95 C94 6.1(6) . . . . ?
Ni4 N13 C95 C94 -165.2(3) . . . . ?
C91 N13 C95 C106 -173.6(3) . . . . ?
Ni4 N13 C95 C106 15.1(4) . . . . ?
C93 C94 C95 N13 -4.3(6) . . . . ?
C93 C94 C95 C106 175.4(4) . . . . ?
C100 N15 C96 C97 4.3(6) . . . . ?
Ni4 N15 C96 C97 -152.9(3) . . . . ?
C100 N15 C96 C107 -175.9(3) . . . . ?
Ni4 N15 C96 C107 26.9(4) . . . . ?
N15 C96 C97 C98 1.3(7) . . . . ?
C107 C96 C97 C98 -178.5(4) . . . . ?
C96 C97 C98 C99 -4.1(7) . . . . ?
C97 C98 C99 C100 1.4(7) . . . . ?
C96 N15 C100 C99 -7.1(6) . . . . ?
Ni4 N15 C100 C99 145.2(3) . . . . ?
C96 N15 C100 C110 170.5(4) . . . . ?
Ni4 N15 C100 C110 -37.2(5) . . . . ?
C98 C99 C100 N15 4.4(7) . . . . ?
C98 C99 C100 C110 -173.1(4) . . . . ?
C105 N16 C101 C102 3.5(6) . . . . ?
Ni4 N16 C101 C102 -152.5(3) . . . . ?
C105 N16 C101 C111 -175.4(4) . . . . ?
Ni4 N16 C101 C111 28.6(5) . . . . ?
N16 C101 C102 C103 -0.7(6) . . . . ?
C111 C101 C102 C103 178.2(4) . . . . ?
C101 C102 C103 C104 -1.8(6) . . . . ?
C102 C103 C104 C105 1.5(6) . . . . ?
C101 N16 C105 C104 -3.9(6) . . . . ?
Ni4 N16 C105 C104 156.9(3) . . . . ?
C101 N16 C105 C108 175.1(3) . . . . ?
Ni4 N16 C105 C108 -24.1(4) . . . . ?
C103 C104 C105 N16 1.4(6) . . . . ?
C103 C104 C105 C108 -177.5(4) . . . . ?
C107 N14 C106 C95 -160.9(3) . . . . ?
C108 N14 C106 C95 73.1(4) . . . . ?
Ni4 N14 C106 C95 -41.9(4) . . . . ?
N13 C95 C106 N14 17.6(5) . . . . ?
C94 C95 C106 N14 -162.1(4) . . . . ?
C108 N14 C107 C96 -77.1(4) . . . . ?
C106 N14 C107 C96 157.0(3) . . . . ?
Ni4 N14 C107 C96 39.8(3) . . . . ?
N15 C96 C107 N14 -45.7(4) . . . . ?
C97 C96 C107 N14 134.0(4) . . . . ?
C107 N14 C108 C105 84.5(4) . . . . ?
C106 N14 C108 C105 -148.8(3) . . . . ?
Ni4 N14 C108 C105 -34.0(4) . . . . ?
N16 C105 C108 N14 41.0(5) . . . . ?
C104 C105 C108 N14 -140.0(4) . . . . ?
Ni4 O11 C112 O12 172.4(3) . . . . ?
Ni4 O11 C112 C113 -8.6(4) . . . . ?
Ni4 O10 C113 C114 -105.7(3) . . . . ?
Ni4 O10 C113 C112 20.3(4) . . . . ?
O12 C112 C113 O10 171.1(3) . . . . ?
O11 C112 C113 O10 -7.9(5) . . . . ?
O12 C112 C113 C114 -66.4(5) . . . . ?
O11 C112 C113 C114 114.6(4) . . . . ?
O10 C113 C114 C115 134.1(4) . . . . ?
C112 C113 C114 C115 12.9(6) . . . . ?
O10 C113 C114 C119 -46.6(5) . . . . ?
C112 C113 C114 C119 -167.8(4) . . . . ?
C119 C114 C115 C116 1.0(7) . . . . ?
C113 C114 C115 C116 -179.7(5) . . . . ?
C114 C115 C116 C117 -1.4(9) . . . . ?
C115 C116 C117 C118 0.8(9) . . . . ?
C116 C117 C118 C119 0.1(8) . . . . ?
C115 C114 C119 C118 -0.1(7) . . . . ?
C113 C114 C119 C118 -179.5(4) . . . . ?
C117 C118 C119 C114 -0.5(7) . . . . ?
C126 B1 C120 C125 -94.6(5) . . . . ?
C138 B1 C120 C125 145.0(4) . . . . ?
C132 B1 C120 C125 24.0(5) . . . . ?
C126 B1 C120 C121 80.9(5) . . . . ?
C138 B1 C120 C121 -39.5(5) . . . . ?
C132 B1 C120 C121 -160.4(4) . . . . ?
C125 C120 C121 C122 0.2(6) . . . . ?
B1 C120 C121 C122 -175.7(4) . . . . ?
C120 C121 C122 C123 -0.3(7) . . . . ?
C121 C122 C123 C124 0.8(7) . . . . ?
C122 C123 C124 C125 -1.3(6) . . . . ?
C121 C120 C125 C124 -0.7(6) . . . . ?
B1 C120 C125 C124 175.1(4) . . . . ?
C123 C124 C125 C120 1.3(6) . . . . ?
C138 B1 C126 C127 110.3(5) . . . . ?
C120 B1 C126 C127 -8.8(6) . . . . ?
C132 B1 C126 C127 -126.9(4) . . . . ?
C138 B1 C126 C131 -71.3(5) . . . . ?
C120 B1 C126 C131 169.6(4) . . . . ?
C132 B1 C126 C131 51.5(5) . . . . ?
C131 C126 C127 C128 -2.1(7) . . . . ?
B1 C126 C127 C128 176.4(5) . . . . ?
C126 C127 C128 C129 2.2(9) . . . . ?
C127 C128 C129 C130 -0.7(9) . . . . ?
C128 C129 C130 C131 -0.7(8) . . . . ?
C129 C130 C131 C126 0.7(8) . . . . ?
C127 C126 C131 C130 0.6(6) . . . . ?
B1 C126 C131 C130 -177.9(4) . . . . ?
C126 B1 C132 C133 15.8(5) . . . . ?
C138 B1 C132 C133 138.3(4) . . . . ?
C120 B1 C132 C133 -102.5(4) . . . . ?
C126 B1 C132 C137 -165.6(4) . . . . ?
C138 B1 C132 C137 -43.2(5) . . . . ?
C120 B1 C132 C137 76.1(5) . . . . ?
C137 C132 C133 C134 1.6(6) . . . . ?
B1 C132 C133 C134 -179.8(4) . . . . ?
C132 C133 C134 C135 0.0(7) . . . . ?
C133 C134 C135 C136 -1.7(7) . . . . ?
C134 C135 C136 C137 1.7(7) . . . . ?
C135 C136 C137 C132 0.0(7) . . . . ?
C133 C132 C137 C136 -1.6(6) . . . . ?
B1 C132 C137 C136 179.7(4) . . . . ?
C126 B1 C138 C139 -161.1(4) . . . . ?
C120 B1 C138 C139 -41.9(5) . . . . ?
C132 B1 C138 C139 77.2(5) . . . . ?
C126 B1 C138 C143 18.3(5) . . . . ?
C120 B1 C138 C143 137.5(4) . . . . ?
C132 B1 C138 C143 -103.4(4) . . . . ?
C143 C138 C139 C140 0.3(6) . . . . ?
B1 C138 C139 C140 179.7(4) . . . . ?
C138 C139 C140 C141 -0.1(7) . . . . ?
C139 C140 C141 C142 -0.1(7) . . . . ?
C140 C141 C142 C143 0.0(7) . . . . ?
C141 C142 C143 C138 0.3(7) . . . . ?
C139 C138 C143 C142 -0.4(6) . . . . ?
B1 C138 C143 C142 -179.8(4) . . . . ?
C162 B2 C144 C149 -134.3(4) . . . . ?
C156 B2 C144 C149 104.2(5) . . . . ?
C150 B2 C144 C149 -14.8(6) . . . . ?
C162 B2 C144 C145 45.7(6) . . . . ?
C156 B2 C144 C145 -75.9(5) . . . . ?
C150 B2 C144 C145 165.1(4) . . . . ?
C149 C144 C145 C146 1.3(8) . . . . ?
B2 C144 C145 C146 -178.6(5) . . . . ?
C144 C145 C146 C147 -0.3(10) . . . . ?
C145 C146 C147 C148 -1.0(10) . . . . ?
C146 C147 C148 C149 1.0(10) . . . . ?
C147 C148 C149 C144 0.1(9) . . . . ?
C145 C144 C149 C148 -1.2(7) . . . . ?
B2 C144 C149 C148 178.7(5) . . . . ?
C144 B2 C150 C151 -106.5(4) . . . . ?
C162 B2 C150 C151 13.8(5) . . . . ?
C156 B2 C150 C151 133.1(4) . . . . ?
C144 B2 C150 C155 73.4(5) . . . . ?
C162 B2 C150 C155 -166.3(4) . . . . ?
C156 B2 C150 C155 -46.9(5) . . . . ?
C155 C150 C151 C152 -0.5(6) . . . . ?
B2 C150 C151 C152 179.4(4) . . . . ?
C150 C151 C152 C153 -0.7(6) . . . . ?
C151 C152 C153 C154 1.2(6) . . . . ?
C152 C153 C154 C155 -0.6(7) . . . . ?
C153 C154 C155 C150 -0.6(7) . . . . ?
C151 C150 C155 C154 1.2(6) . . . . ?
B2 C150 C155 C154 -178.8(4) . . . . ?
C144 B2 C156 C161 23.3(6) . . . . ?
C162 B2 C156 C161 -98.2(5) . . . . ?
C150 B2 C156 C161 143.4(4) . . . . ?
C144 B2 C156 C157 -157.7(4) . . . . ?
C162 B2 C156 C157 80.9(5) . . . . ?
C150 B2 C156 C157 -37.5(5) . . . . ?
C161 C156 C157 C158 -0.6(6) . . . . ?
B2 C156 C157 C158 -179.7(4) . . . . ?
C156 C157 C158 C159 -1.1(7) . . . . ?
C157 C158 C159 C160 1.2(7) . . . . ?
C158 C159 C160 C161 0.5(7) . . . . ?
C159 C160 C161 C156 -2.3(7) . . . . ?
C157 C156 C161 C160 2.3(6) . . . . ?
B2 C156 C161 C160 -178.6(4) . . . . ?
C144 B2 C162 C163 -157.7(4) . . . . ?
C156 B2 C162 C163 -36.1(5) . . . . ?
C150 B2 C162 C163 82.0(5) . . . . ?
C144 B2 C162 C167 26.6(5) . . . . ?
C156 B2 C162 C167 148.2(4) . . . . ?
C150 B2 C162 C167 -93.7(5) . . . . ?
C167 C162 C163 C164 -1.2(7) . . . . ?
B2 C162 C163 C164 -177.3(4) . . . . ?
C162 C163 C164 C165 -0.2(8) . . . . ?
C163 C164 C165 C166 1.5(8) . . . . ?
C164 C165 C166 C167 -1.3(7) . . . . ?
C165 C166 C167 C162 -0.3(7) . . . . ?
C163 C162 C167 C166 1.5(6) . . . . ?
B2 C162 C167 C166 177.5(4) . . . . ?
C180 B3 C168 C173 140.0(4) . . . . ?
C186 B3 C168 C173 20.6(5) . . . . ?
C174 B3 C168 C173 -99.5(4) . . . . ?
C180 B3 C168 C169 -43.0(5) . . . . ?
C186 B3 C168 C169 -162.4(4) . . . . ?
C174 B3 C168 C169 77.5(5) . . . . ?
C173 C168 C169 C170 0.6(6) . . . . ?
B3 C168 C169 C170 -176.7(4) . . . . ?
C168 C169 C170 C171 -2.0(7) . . . . ?
C169 C170 C171 C172 2.2(7) . . . . ?
C170 C171 C172 C173 -1.2(7) . . . . ?
C169 C168 C173 C172 0.5(6) . . . . ?
B3 C168 C173 C172 177.6(4) . . . . ?
C171 C172 C173 C168 -0.1(6) . . . . ?
C180 B3 C174 C179 -38.5(5) . . . . ?
C168 B3 C174 C179 -157.5(4) . . . . ?
C186 B3 C174 C179 79.2(5) . . . . ?
C180 B3 C174 C175 144.2(4) . . . . ?
C168 B3 C174 C175 25.2(5) . . . . ?
C186 B3 C174 C175 -98.1(4) . . . . ?
C179 C174 C175 C176 -0.3(6) . . . . ?
B3 C174 C175 C176 177.2(4) . . . . ?
C174 C175 C176 C177 -0.4(6) . . . . ?
C175 C176 C177 C178 0.3(7) . . . . ?
C176 C177 C178 C179 0.4(7) . . . . ?
C177 C178 C179 C174 -1.2(7) . . . . ?
C175 C174 C179 C178 1.1(6) . . . . ?
B3 C174 C179 C178 -176.4(4) . . . . ?
C168 B3 C180 C185 -91.5(5) . . . . ?
C186 B3 C180 C185 31.8(5) . . . . ?
C174 B3 C180 C185 150.3(4) . . . . ?
C168 B3 C180 C181 86.6(5) . . . . ?
C186 B3 C180 C181 -150.1(4) . . . . ?
C174 B3 C180 C181 -31.6(5) . . . . ?
C185 C180 C181 C182 -0.4(6) . . . . ?
B3 C180 C181 C182 -178.6(4) . . . . ?
C180 C181 C182 C183 -0.5(7) . . . . ?
C181 C182 C183 C184 1.8(7) . . . . ?
C182 C183 C184 C185 -2.2(7) . . . . ?
C183 C184 C185 C180 1.3(7) . . . . ?
C181 C180 C185 C184 0.1(6) . . . . ?
B3 C180 C185 C184 178.3(4) . . . . ?
C180 B3 C186 C187 88.8(4) . . . . ?
C168 B3 C186 C187 -150.9(4) . . . . ?
C174 B3 C186 C187 -31.4(5) . . . . ?
C180 B3 C186 C191 -83.7(5) . . . . ?
C168 B3 C186 C191 36.6(6) . . . . ?
C174 B3 C186 C191 156.1(4) . . . . ?
C191 C186 C187 C188 0.1(6) . . . . ?
B3 C186 C187 C188 -173.0(4) . . . . ?
C186 C187 C188 C189 -0.8(7) . . . . ?
C187 C188 C189 C190 0.5(7) . . . . ?
C188 C189 C190 C191 0.3(7) . . . . ?
C189 C190 C191 C186 -1.0(7) . . . . ?
C187 C186 C191 C190 0.8(6) . . . . ?
B3 C186 C191 C190 173.8(4) . . . . ?
C210 B4 C192 C193 -5.0(5) . . . . ?
C198 B4 C192 C193 -123.5(4) . . . . ?
C204 B4 C192 C193 113.1(4) . . . . ?
C210 B4 C192 C197 178.2(3) . . . . ?
C198 B4 C192 C197 59.7(5) . . . . ?
C204 B4 C192 C197 -63.7(5) . . . . ?
C197 C192 C193 C194 -0.1(6) . . . . ?
B4 C192 C193 C194 -177.0(4) . . . . ?
C192 C193 C194 C195 -0.2(6) . . . . ?
C193 C194 C195 C196 0.2(6) . . . . ?
C194 C195 C196 C197 0.1(6) . . . . ?
C195 C196 C197 C192 -0.4(6) . . . . ?
C193 C192 C197 C196 0.4(6) . . . . ?
B4 C192 C197 C196 177.5(4) . . . . ?
C210 B4 C198 C199 -126.7(4) . . . . ?
C204 B4 C198 C199 112.4(4) . . . . ?
C192 B4 C198 C199 -8.7(5) . . . . ?
C210 B4 C198 C203 52.3(5) . . . . ?
C204 B4 C198 C203 -68.5(5) . . . . ?
C192 B4 C198 C203 170.3(3) . . . . ?
C203 C198 C199 C200 -0.6(6) . . . . ?
B4 C198 C199 C200 178.5(4) . . . . ?
C198 C199 C200 C201 1.3(6) . . . . ?
C199 C200 C201 C202 -1.4(6) . . . . ?
C200 C201 C202 C203 0.8(6) . . . . ?
C201 C202 C203 C198 -0.1(7) . . . . ?
C199 C198 C203 C202 0.0(6) . . . . ?
B4 C198 C203 C202 -179.2(4) . . . . ?
C210 B4 C204 C205 78.6(5) . . . . ?
C198 B4 C204 C205 -161.6(4) . . . . ?
C192 B4 C204 C205 -37.8(5) . . . . ?
C210 B4 C204 C209 -99.0(4) . . . . ?
C198 B4 C204 C209 20.8(5) . . . . ?
C192 B4 C204 C209 144.6(4) . . . . ?
C209 C204 C205 C206 1.7(6) . . . . ?
B4 C204 C205 C206 -176.1(4) . . . . ?
C204 C205 C206 C207 -1.5(7) . . . . ?
C205 C206 C207 C208 0.6(7) . . . . ?
C206 C207 C208 C209 0.0(6) . . . . ?
C207 C208 C209 C204 0.3(6) . . . . ?
C205 C204 C209 C208 -1.1(6) . . . . ?
B4 C204 C209 C208 176.6(4) . . . . ?
C198 B4 C210 C215 49.9(5) . . . . ?
C204 B4 C210 C215 171.8(3) . . . . ?
C192 B4 C210 C215 -71.4(4) . . . . ?
C198 B4 C210 C211 -138.4(4) . . . . ?
C204 B4 C210 C211 -16.4(6) . . . . ?
C192 B4 C210 C211 100.3(4) . . . . ?
C215 C210 C211 C212 0.0(6) . . . . ?
B4 C210 C211 C212 -171.9(4) . . . . ?
C210 C211 C212 C213 0.9(7) . . . . ?
C211 C212 C213 C214 -2.5(7) . . . . ?
C212 C213 C214 C215 3.1(6) . . . . ?
C211 C210 C215 C214 0.7(5) . . . . ?
B4 C210 C215 C214 173.3(3) . . . . ?
C213 C214 C215 C210 -2.3(6) . . . . ?
